data_1553711
loop_
_publ_author_name
'Sakamaki, Daisuke'
'Saeki, Hidenori'
'Seki, Shu'

_publ_section_title
;
 Synthesis and properties of a twin donor molecule composed of cofacially
 stacked dihydrodiazapentacenes
;
_journal_issue 3
_journal_name_full 'Materials Chemistry Frontiers'
_journal_page_first 530
_journal_paper_doi 10.1039/C7QM00563F
_journal_volume 2
_journal_year 2018
_chemical_formula_moiety 'C63 H55 N6'
_chemical_formula_sum 'C63 H55 N6'
_chemical_formula_weight 896.17
_space_group_crystal_system monoclinic
_space_group_IT_number 14
_space_group_name_Hall '-P 2yn'
_space_group_name_H-M_alt 'P 1 21/n 1'
_atom_sites_solution_hydrogens geom
_atom_sites_solution_primary direct
_atom_sites_solution_secondary difmap
_audit_update_record
;
2017-11-11 deposited with the CCDC.
2018-01-10 downloaded from the CCDC.
;
_cell_angle_alpha 90.0000
_cell_angle_beta 92.5721(18)
_cell_angle_gamma 90.0000
_cell_formula_units_Z 8
_cell_length_a 14.2255(16)
_cell_length_b 29.980(4)
_cell_length_c 22.944(3)
_cell_measurement_reflns_used 14092
_cell_measurement_temperature 143
_cell_measurement_theta_max 27.67
_cell_measurement_theta_min 3.02
_cell_volume 9775(2)
_computing_cell_refinement CrystalClear
_computing_data_collection 'CrystalClear (Rigaku/MSC Inc., 2006)'
_computing_data_reduction CrystalClear
_computing_molecular_graphics 'CrystalStructure 4.2.1'
_computing_publication_material 'CrystalStructure 4.2.1 (Rigaku, 2016)'
_computing_structure_refinement 'SHELXL Version 2014/7 (Sheldrick, 2008)'
_computing_structure_solution 'Superflip (Palatinus, et al., 2007)'
_diffrn_ambient_temperature 143
_diffrn_detector_area_resol_mean 7.314
_diffrn_measured_fraction_theta_full 0.998
_diffrn_measured_fraction_theta_max 0.995
_diffrn_measurement_device_type 'Rigaku Saturn70'
_diffrn_measurement_method \w
_diffrn_radiation_type 'Mo K\a'
_diffrn_radiation_wavelength 0.71075
_diffrn_reflns_av_R_equivalents 0.0971
_diffrn_reflns_Laue_measured_fraction_full 0.998
_diffrn_reflns_Laue_measured_fraction_max 0.995
_diffrn_reflns_limit_h_max 18
_diffrn_reflns_limit_h_min -18
_diffrn_reflns_limit_k_max 34
_diffrn_reflns_limit_k_min -38
_diffrn_reflns_limit_l_max 29
_diffrn_reflns_limit_l_min -20
_diffrn_reflns_number 79941
_diffrn_reflns_point_group_measured_fraction_full 0.998
_diffrn_reflns_point_group_measured_fraction_max 0.995
_diffrn_reflns_theta_full 25.242
_diffrn_reflns_theta_max 27.504
_diffrn_reflns_theta_min 3.023
_diffrn_standards_number 0
_exptl_absorpt_coefficient_mu 0.072
_exptl_absorpt_correction_T_max 0.986
_exptl_absorpt_correction_T_min 0.859
_exptl_absorpt_correction_type multi-scan
_exptl_absorpt_process_details 'REQAB (Rigaku, 1998)'
_exptl_crystal_colour colorless
_exptl_crystal_density_diffrn 1.218
_exptl_crystal_density_method 'not measured'
_exptl_crystal_description prism
_exptl_crystal_F_000 3800.00
_exptl_crystal_size_max 0.200
_exptl_crystal_size_mid 0.200
_exptl_crystal_size_min 0.200
_refine_diff_density_max 1.26
_refine_diff_density_min -0.45
_refine_ls_extinction_method none
_refine_ls_goodness_of_fit_ref 1.072
_refine_ls_hydrogen_treatment constr
_refine_ls_number_parameters 1288
_refine_ls_number_reflns 22367
_refine_ls_number_restraints 0
_refine_ls_R_factor_all 0.2031
_refine_ls_R_factor_gt 0.1153
_refine_ls_shift/su_max 0.015
_refine_ls_structure_factor_coef Fsqd
_refine_ls_weighting_details 'w = 1/[\s^2^(Fo^2^)+(0.1262P)^2^+5.8304P] where P=(Fo^2^+2Fc^2^)/3'
_refine_ls_weighting_scheme calc
_refine_ls_wR_factor_gt 0.2622
_refine_ls_wR_factor_ref 0.3164
_reflns_Friedel_coverage 0.000
_reflns_number_gt 11670
_reflns_number_total 22367
_reflns_threshold_expression F^2^>2.0\s(F^2^)
_cod_data_source_file c7qm00563f2.cif
_cod_data_source_block 160608_Sakamaki_DPopnHex_benzene-hex_a
_cod_database_code 1553711

loop_
_space_group_symop_id
_space_group_symop_operation_xyz
1 +X,+Y,+Z
2 1/2-X,1/2+Y,1/2-Z
3 -X,-Y,-Z
4 -1/2+X,-1/2-Y,-1/2+Z

loop_
_atom_site_label
_atom_site_type_symbol
_atom_site_fract_x
_atom_site_fract_y
_atom_site_fract_z
_atom_site_U_iso_or_equiv
_atom_site_adp_type
_atom_site_occupancy
_atom_site_site_symmetry_order
_atom_site_calc_flag
_atom_site_refinement_flags_posn
_atom_site_refinement_flags_adp
_atom_site_refinement_flags_occupancy
N1 N 0.8547(2) 0.73729(10) 0.83250(13) 0.0306(7) Uani 1 1 d . . .
N2 N 0.7255(2) 0.69839(11) 0.75243(13) 0.0362(8) Uani 1 1 d . . .
N3 N 0.7701(2) 0.72676(10) 0.94228(13) 0.0316(7) Uani 1 1 d . . .
N4 N 0.6191(2) 0.67037(10) 0.91666(14) 0.0339(7) Uani 1 1 d . . .
N5 N 1.1920(3) 0.83185(13) 0.93325(18) 0.0560(10) Uani 1 1 d . . .
N6 N 1.0701(3) 0.82484(16) 1.07677(18) 0.0726(13) Uani 1 1 d . . .
N7 N 0.6020(2) 0.19960(10) 0.86007(14) 0.0370(8) Uani 1 1 d . . .
N8 N 0.4660(2) 0.15218(11) 0.79729(17) 0.0495(9) Uani 1 1 d . . .
N9 N 0.5026(2) 0.18435(10) 0.96201(15) 0.0383(8) Uani 1 1 d . . .
N10 N 0.3480(2) 0.12901(10) 0.94463(15) 0.0371(8) Uani 1 1 d . . .
N11 N 0.9061(3) 0.30661(14) 0.9759(2) 0.0720(13) Uani 1 1 d . . .
N12 N 0.7530(4) 0.29216(13) 1.11843(18) 0.0720(14) Uani 1 1 d . . .
C1 C 0.8017(3) 0.76504(13) 0.79358(15) 0.0318(8) Uani 1 1 d . . .
C2 C 0.8129(3) 0.81040(13) 0.79438(16) 0.0349(9) Uani 1 1 d . . .
H2 H 0.8604 0.8231 0.8197 0.042 Uiso 1 1 calc R U .
C3 C 0.7556(3) 0.83918(13) 0.75860(16) 0.0371(9) Uani 1 1 d . . .
C4 C 0.7662(3) 0.88590(14) 0.75907(19) 0.0467(11) Uani 1 1 d . . .
H4 H 0.8151 0.8990 0.7828 0.056 Uiso 1 1 calc R U .
C5 C 0.7069(4) 0.91287(16) 0.7258(2) 0.0583(13) Uani 1 1 d . . .
H5 H 0.7147 0.9443 0.7268 0.070 Uiso 1 1 calc R U .
C6 C 0.6346(4) 0.89366(17) 0.6901(2) 0.0604(13) Uani 1 1 d . . .
H6 H 0.5937 0.9123 0.6671 0.072 Uiso 1 1 calc R U .
C7 C 0.6229(3) 0.84809(16) 0.6883(2) 0.0537(12) Uani 1 1 d . . .
H7 H 0.5738 0.8356 0.6641 0.064 Uiso 1 1 calc R U .
C8 C 0.6836(3) 0.81950(14) 0.72228(17) 0.0398(10) Uani 1 1 d . . .
C9 C 0.6736(3) 0.77270(13) 0.72186(16) 0.0366(9) Uani 1 1 d . . .
H9 H 0.6247 0.7598 0.6979 0.044 Uiso 1 1 calc R U .
C10 C 0.7320(3) 0.74495(13) 0.75494(15) 0.0316(8) Uani 1 1 d . . .
C11 C 0.7812(3) 0.67072(13) 0.78931(16) 0.0331(9) Uani 1 1 d . . .
C12 C 0.7725(3) 0.62487(14) 0.78947(18) 0.0425(10) Uani 1 1 d . . .
H12 H 0.7263 0.6113 0.7640 0.051 Uiso 1 1 calc R U .
C13 C 0.8302(3) 0.59717(13) 0.82652(18) 0.0406(10) Uani 1 1 d . . .
C14 C 0.8192(3) 0.55000(14) 0.8278(2) 0.0534(12) Uani 1 1 d . . .
H14 H 0.7730 0.5361 0.8027 0.064 Uiso 1 1 calc R U .
C15 C 0.8743(3) 0.52475(15) 0.8648(2) 0.0552(12) Uani 1 1 d . . .
H15 H 0.8666 0.4933 0.8648 0.066 Uiso 1 1 calc R U .
C16 C 0.9422(3) 0.54423(14) 0.9027(2) 0.0497(11) Uani 1 1 d . . .
H16 H 0.9792 0.5261 0.9289 0.060 Uiso 1 1 calc R U .
C17 C 0.9552(3) 0.58969(13) 0.90201(19) 0.0427(10) Uani 1 1 d . . .
H17 H 1.0020 0.6028 0.9274 0.051 Uiso 1 1 calc R U .
C18 C 0.8998(3) 0.61701(13) 0.86405(17) 0.0364(9) Uani 1 1 d . . .
C19 C 0.9093(3) 0.66406(12) 0.86308(17) 0.0344(9) Uani 1 1 d . . .
H19 H 0.9578 0.6778 0.8866 0.041 Uiso 1 1 calc R U .
C20 C 0.8498(3) 0.69029(12) 0.82897(16) 0.0305(8) Uani 1 1 d . . .
C21 C 0.6865(2) 0.74537(12) 0.91726(15) 0.0292(8) Uani 1 1 d . . .
C22 C 0.6785(3) 0.79011(12) 0.90657(16) 0.0321(8) Uani 1 1 d . . .
H22 H 0.7278 0.8094 0.9200 0.039 Uiso 1 1 calc R U .
C23 C 0.5988(3) 0.80856(13) 0.87599(16) 0.0347(9) Uani 1 1 d . . .
C24 C 0.5914(3) 0.85457(14) 0.86205(17) 0.0409(10) Uani 1 1 d . . .
H24 H 0.6404 0.8745 0.8741 0.049 Uiso 1 1 calc R U .
C25 C 0.5136(3) 0.87039(15) 0.83118(18) 0.0462(11) Uani 1 1 d . . .
H25 H 0.5092 0.9012 0.8220 0.055 Uiso 1 1 calc R U .
C26 C 0.4413(3) 0.84181(16) 0.81322(19) 0.0516(12) Uani 1 1 d . . .
H26 H 0.3884 0.8533 0.7915 0.062 Uiso 1 1 calc R U .
C27 C 0.4450(3) 0.79717(16) 0.82638(19) 0.0482(11) Uani 1 1 d . . .
H27 H 0.3949 0.7781 0.8138 0.058 Uiso 1 1 calc R U .
C28 C 0.5240(3) 0.77957(13) 0.85881(16) 0.0357(9) Uani 1 1 d . . .
C29 C 0.5308(3) 0.73366(14) 0.87417(16) 0.0371(9) Uani 1 1 d . . .
H29 H 0.4793 0.7146 0.8641 0.045 Uiso 1 1 calc R U .
C30 C 0.6090(3) 0.71570(13) 0.90306(16) 0.0324(8) Uani 1 1 d . . .
C31 C 0.6941(3) 0.65485(12) 0.95347(16) 0.0326(8) Uani 1 1 d . . .
C32 C 0.6969(3) 0.61194(13) 0.97474(18) 0.0379(9) Uani 1 1 d . . .
H32 H 0.6451 0.5927 0.9659 0.045 Uiso 1 1 calc R U .
C33 C 0.7743(3) 0.59535(13) 1.00928(18) 0.0371(9) Uani 1 1 d . . .
C34 C 0.7788(3) 0.55042(13) 1.0297(2) 0.0480(11) Uani 1 1 d . . .
H34 H 0.7292 0.5303 1.0197 0.058 Uiso 1 1 calc R U .
C35 C 0.8545(3) 0.53632(14) 1.0636(2) 0.0460(11) Uani 1 1 d . . .
H35 H 0.8566 0.5064 1.0773 0.055 Uiso 1 1 calc R U .
C36 C 0.9294(3) 0.56544(13) 1.07861(19) 0.0410(10) Uani 1 1 d . . .
H36 H 0.9813 0.5552 1.1025 0.049 Uiso 1 1 calc R U .
C37 C 0.9274(3) 0.60821(13) 1.05895(17) 0.0382(9) Uani 1 1 d . . .
H37 H 0.9785 0.6276 1.0689 0.046 Uiso 1 1 calc R U .
C38 C 0.8501(3) 0.62439(12) 1.02385(17) 0.0327(8) Uani 1 1 d . . .
C39 C 0.8464(3) 0.66858(12) 1.00223(17) 0.0339(9) Uani 1 1 d . . .
H39 H 0.8969 0.6884 1.0119 0.041 Uiso 1 1 calc R U .
C40 C 0.7719(3) 0.68365(12) 0.96770(16) 0.0313(8) Uani 1 1 d . . .
C41 C 0.6532(3) 0.67802(15) 0.71356(17) 0.0423(10) Uani 1 1 d . . .
H41A H 0.6761 0.6488 0.7000 0.051 Uiso 1 1 calc R U .
H41B H 0.6421 0.6973 0.6789 0.051 Uiso 1 1 calc R U .
C42 C 0.5606(3) 0.67146(17) 0.7439(2) 0.0583(13) Uani 1 1 d . . .
H42A H 0.5743 0.6554 0.7810 0.070 Uiso 1 1 calc R U .
H42B H 0.5357 0.7012 0.7538 0.070 Uiso 1 1 calc R U .
C43 C 0.4848(4) 0.6465(3) 0.7099(3) 0.094(2) Uani 1 1 d . . .
H43A H 0.4261 0.6486 0.7313 0.113 Uiso 1 1 calc R U .
H43B H 0.4732 0.6618 0.6720 0.113 Uiso 1 1 calc R U .
C44 C 0.5023(7) 0.6011(3) 0.6986(5) 0.135(3) Uani 1 1 d . . .
H44A H 0.4532 0.5907 0.6698 0.162 Uiso 1 1 calc R U .
H44B H 0.5632 0.5992 0.6795 0.162 Uiso 1 1 calc R U .
C45 C 0.5055(9) 0.5710(4) 0.7442(5) 0.182(5) Uani 1 1 d . . .
H45A H 0.4536 0.5766 0.7706 0.219 Uiso 1 1 calc R U .
H45B H 0.5661 0.5734 0.7671 0.219 Uiso 1 1 calc R U .
C46 C 0.4953(11) 0.5237(4) 0.7160(7) 0.309(11) Uani 1 1 d . . .
H46A H 0.4972 0.5010 0.7467 0.371 Uiso 1 1 calc R U .
H46B H 0.4352 0.5218 0.6935 0.371 Uiso 1 1 calc R U .
H46C H 0.5471 0.5187 0.6900 0.371 Uiso 1 1 calc R U .
C47 C 0.5404(3) 0.64039(14) 0.90302(19) 0.0430(10) Uani 1 1 d . . .
H47A H 0.5653 0.6101 0.8962 0.052 Uiso 1 1 calc R U .
H47B H 0.5076 0.6505 0.8664 0.052 Uiso 1 1 calc R U .
C48 C 0.4701(3) 0.63797(18) 0.9504(2) 0.0645(15) Uani 1 1 d . . .
H48A H 0.5020 0.6262 0.9865 0.077 Uiso 1 1 calc R U .
H48B H 0.4477 0.6685 0.9589 0.077 Uiso 1 1 calc R U .
C49 C 0.3872(4) 0.6091(2) 0.9344(3) 0.099(2) Uani 1 1 d . . .
H49A H 0.4086 0.5784 0.9261 0.118 Uiso 1 1 calc R U .
H49B H 0.3539 0.6209 0.8988 0.118 Uiso 1 1 calc R U .
C50 C 0.3149(5) 0.6083(2) 0.9891(3) 0.094(2) Uani 1 1 d . . .
H50A H 0.3480 0.5955 1.0241 0.113 Uiso 1 1 calc R U .
H50B H 0.2965 0.6392 0.9985 0.113 Uiso 1 1 calc R U .
C51 C 0.2349(5) 0.5835(3) 0.9756(3) 0.113(3) Uani 1 1 d . . .
H51A H 0.2544 0.5543 0.9599 0.135 Uiso 1 1 calc R U .
H51B H 0.1978 0.5990 0.9443 0.135 Uiso 1 1 calc R U .
C52 C 0.1743(4) 0.5755(2) 1.0239(3) 0.091(2) Uani 1 1 d . . .
H52A H 0.1198 0.5578 1.0103 0.109 Uiso 1 1 calc R U .
H52B H 0.2096 0.5593 1.0549 0.109 Uiso 1 1 calc R U .
H52C H 0.1528 0.6041 1.0392 0.109 Uiso 1 1 calc R U .
C53 C 0.6138(3) 0.15298(12) 0.85436(17) 0.0357(9) Uani 1 1 d . . .
C54 C 0.6878(3) 0.13170(13) 0.88124(18) 0.0408(10) Uani 1 1 d . . .
H54 H 0.7317 0.1483 0.9049 0.049 Uiso 1 1 calc R U .
C55 C 0.7008(3) 0.08472(14) 0.87453(19) 0.0449(10) Uani 1 1 d . . .
C56 C 0.7768(4) 0.06191(16) 0.9027(2) 0.0623(14) Uani 1 1 d . . .
H56 H 0.8192 0.0775 0.9286 0.075 Uiso 1 1 calc R U .
C57 C 0.7895(4) 0.01718(17) 0.8925(3) 0.0736(16) Uani 1 1 d . . .
H57 H 0.8414 0.0020 0.9109 0.088 Uiso 1 1 calc R U .
C58 C 0.7264(4) -0.00605(16) 0.8554(2) 0.0621(14) Uani 1 1 d . . .
H58 H 0.7354 -0.0371 0.8492 0.075 Uiso 1 1 calc R U .
C59 C 0.6523(3) 0.01502(14) 0.8279(2) 0.0501(11) Uani 1 1 d . . .
H59 H 0.6108 -0.0013 0.8022 0.060 Uiso 1 1 calc R U .
C60 C 0.5592(3) 0.08401(13) 0.81072(18) 0.0427(10) Uani 1 1 d . . .
H60 H 0.5150 0.0679 0.7866 0.051 Uiso 1 1 calc R U .
C61 C 0.5457(3) 0.12922(14) 0.81887(18) 0.0413(10) Uani 1 1 d . . .
C62 C 0.8982(2) 0.75590(11) 0.88408(15) 0.0274(8) Uani 1 1 d . . .
C63 C 0.9843(3) 0.77769(12) 0.88175(16) 0.0317(8) Uani 1 1 d . . .
H63 H 1.0132 0.7808 0.8454 0.038 Uiso 1 1 calc R U .
C64 C 1.0281(2) 0.79484(12) 0.93202(16) 0.0310(8) Uani 1 1 d . . .
C65 C 0.9851(3) 0.79091(12) 0.98522(16) 0.0317(8) Uani 1 1 d . . .
C66 C 0.8989(3) 0.76943(12) 0.98826(16) 0.0326(8) Uani 1 1 d . . .
H66 H 0.8695 0.7673 1.0245 0.039 Uiso 1 1 calc R U .
C67 C 0.8556(2) 0.75110(11) 0.93811(16) 0.0288(8) Uani 1 1 d . . .
C68 C 1.0312(3) 0.80936(14) 1.03722(18) 0.0427(10) Uani 1 1 d . . .
C69 C 1.1194(3) 0.81574(13) 0.93109(18) 0.0383(9) Uani 1 1 d . . .
C70 C 0.6364(3) 0.06107(13) 0.83712(18) 0.0426(10) Uani 1 1 d . . .
C71 C 0.4666(3) 0.19882(13) 0.79016(17) 0.0372(9) Uani 1 1 d . . .
C72 C 0.4003(3) 0.22199(14) 0.75772(18) 0.0423(10) Uani 1 1 d . . .
H72 H 0.3512 0.2061 0.7374 0.051 Uiso 1 1 calc R U .
C73 C 0.4026(3) 0.26904(14) 0.75346(17) 0.0414(10) Uani 1 1 d . . .
C74 C 0.3329(3) 0.29348(16) 0.72027(18) 0.0459(11) Uani 1 1 d . . .
H74 H 0.2816 0.2780 0.7016 0.055 Uiso 1 1 calc R U .
C75 C 0.3386(3) 0.33864(17) 0.7148(2) 0.0521(12) Uani 1 1 d . . .
H75 H 0.2909 0.3544 0.6931 0.062 Uiso 1 1 calc R U .
C76 C 0.4151(3) 0.36202(16) 0.7414(2) 0.0561(13) Uani 1 1 d . . .
H76 H 0.4194 0.3935 0.7372 0.067 Uiso 1 1 calc R U .
C77 C 0.4834(3) 0.33905(14) 0.77338(19) 0.0476(11) Uani 1 1 d . . .
H77 H 0.5351 0.3550 0.7908 0.057 Uiso 1 1 calc R U .
C78 C 0.4785(3) 0.29278(13) 0.78080(17) 0.0386(9) Uani 1 1 d . . .
C79 C 0.5468(3) 0.26850(13) 0.81490(16) 0.0360(9) Uani 1 1 d . . .
H79 H 0.5980 0.2840 0.8336 0.043 Uiso 1 1 calc R U .
C80 C 0.5402(3) 0.22322(13) 0.82126(16) 0.0351(9) Uani 1 1 d . . .
C81 C 0.5054(3) 0.14221(12) 0.98986(17) 0.0339(9) Uani 1 1 d . . .
C82 C 0.5827(3) 0.12707(13) 1.02065(17) 0.0375(9) Uani 1 1 d . . .
H82 H 0.6372 0.1454 1.0238 0.045 Uiso 1 1 calc R U .
C83 C 0.5846(3) 0.08438(13) 1.04847(17) 0.0371(9) Uani 1 1 d . . .
C84 C 0.6639(3) 0.06836(15) 1.08077(19) 0.0492(11) Uani 1 1 d . . .
H84 H 0.7195 0.0859 1.0839 0.059 Uiso 1 1 calc R U .
C85 C 0.6615(4) 0.02764(15) 1.1078(2) 0.0528(12) Uani 1 1 d . . .
H85 H 0.7153 0.0171 1.1296 0.063 Uiso 1 1 calc R U .
C86 C 0.5798(4) 0.00157(15) 1.1033(2) 0.0514(12) Uani 1 1 d . . .
H86 H 0.5781 -0.0265 1.1225 0.062 Uiso 1 1 calc R U .
C87 C 0.5028(3) 0.01609(14) 1.07150(19) 0.0455(11) Uani 1 1 d . . .
H87 H 0.4483 -0.0022 1.0681 0.055 Uiso 1 1 calc R U .
C88 C 0.5027(3) 0.05794(12) 1.04362(17) 0.0376(9) Uani 1 1 d . . .
C89 C 0.4234(3) 0.07412(13) 1.01024(18) 0.0386(10) Uani 1 1 d . . .
H89 H 0.3683 0.0562 1.0072 0.046 Uiso 1 1 calc R U .
C90 C 0.4232(3) 0.11458(13) 0.98218(17) 0.0355(9) Uani 1 1 d . . .
C91 C 0.3395(3) 0.17409(13) 0.92872(17) 0.0372(9) Uani 1 1 d . . .
C92 C 0.2591(3) 0.19181(15) 0.90157(18) 0.0431(10) Uani 1 1 d . . .
H92 H 0.2069 0.1727 0.8931 0.052 Uiso 1 1 calc R U .
C93 C 0.2520(3) 0.23773(15) 0.88590(18) 0.0422(10) Uani 1 1 d . . .
C94 C 0.1700(3) 0.25522(17) 0.8559(2) 0.0567(12) Uani 1 1 d . . .
H94 H 0.1189 0.2361 0.8452 0.068 Uiso 1 1 calc R U .
C95 C 0.1652(4) 0.30016(18) 0.8423(2) 0.0627(15) Uani 1 1 d . . .
H95 H 0.1108 0.3118 0.8222 0.075 Uiso 1 1 calc R U .
C96 C 0.2405(4) 0.32871(17) 0.8583(2) 0.0584(13) Uani 1 1 d . . .
H96 H 0.2365 0.3596 0.8490 0.070 Uiso 1 1 calc R U .
C97 C 0.3191(3) 0.31247(14) 0.88693(19) 0.0472(11) Uani 1 1 d . . .
H97 H 0.3693 0.3322 0.8976 0.057 Uiso 1 1 calc R U .
C98 C 0.3270(3) 0.26645(14) 0.90099(17) 0.0401(10) Uani 1 1 d . . .
C99 C 0.4092(3) 0.24805(13) 0.92902(17) 0.0380(9) Uani 1 1 d . . .
H99 H 0.4599 0.2673 0.9401 0.046 Uiso 1 1 calc R U .
C100 C 0.4175(3) 0.20342(13) 0.94058(16) 0.0333(9) Uani 1 1 d . . .
C101 C 0.6338(3) 0.21968(12) 0.91368(15) 0.0316(8) Uani 1 1 d . . .
C102 C 0.7150(3) 0.24580(12) 0.91646(17) 0.0355(9) Uani 1 1 d . . .
H102 H 0.7486 0.2509 0.8823 0.043 Uiso 1 1 calc R U .
C103 C 0.7465(3) 0.26420(12) 0.96902(17) 0.0343(9) Uani 1 1 d . . .
C104 C 0.6974(3) 0.25695(12) 1.01966(17) 0.0383(9) Uani 1 1 d . . .
C105 C 0.6162(3) 0.23077(13) 1.01692(17) 0.0383(9) Uani 1 1 d . . .
H105 H 0.5823 0.2259 1.0511 0.046 Uiso 1 1 calc R U .
C106 C 0.5851(3) 0.21196(12) 0.96455(17) 0.0334(8) Uani 1 1 d . . .
C107 C 0.8349(3) 0.28883(14) 0.9725(2) 0.0478(11) Uani 1 1 d . . .
C108 C 0.7288(3) 0.27662(14) 1.0755(2) 0.0486(11) Uani 1 1 d . . .
C109 C 0.3799(4) 0.12561(16) 0.7791(2) 0.0598(13) Uani 1 1 d . . .
H10A H 0.3770 0.0985 0.8036 0.072 Uiso 1 1 calc R U .
H10B H 0.3230 0.1437 0.7856 0.072 Uiso 1 1 calc R U .
C110 C 0.3803(4) 0.11231(18) 0.7167(2) 0.0704(15) Uani 1 1 d . . .
H11A H 0.4426 0.0999 0.7080 0.084 Uiso 1 1 calc R U .
H11B H 0.3686 0.1388 0.6916 0.084 Uiso 1 1 calc R U .
C111 C 0.3007(5) 0.0759(2) 0.7035(3) 0.091(2) Uani 1 1 d . . .
H11C H 0.2431 0.0845 0.7235 0.110 Uiso 1 1 calc R U .
H11D H 0.2850 0.0752 0.6610 0.110 Uiso 1 1 calc R U .
C112 C 0.3318(6) 0.0285(2) 0.7240(3) 0.104(3) Uani 1 1 d . . .
H11E H 0.3902 0.0208 0.7044 0.124 Uiso 1 1 calc R U .
H11F H 0.3476 0.0298 0.7665 0.124 Uiso 1 1 calc R U .
C113 C 0.2652(7) -0.0070(3) 0.7137(4) 0.141(4) Uani 1 1 d . . .
H11G H 0.2427 -0.0064 0.6722 0.169 Uiso 1 1 calc R U .
H11H H 0.2102 -0.0020 0.7378 0.169 Uiso 1 1 calc R U .
C114 C 0.3062(7) -0.0531(2) 0.7278(3) 0.148(4) Uani 1 1 d . . .
H11S H 0.2579 -0.0759 0.7199 0.177 Uiso 1 1 calc R U .
H11T H 0.3598 -0.0586 0.7034 0.177 Uiso 1 1 calc R U .
H11U H 0.3273 -0.0542 0.7690 0.177 Uiso 1 1 calc R U .
C115 C 0.2650(3) 0.10062(14) 0.9390(2) 0.0477(11) Uani 1 1 d . . .
H11I H 0.2848 0.0690 0.9376 0.057 Uiso 1 1 calc R U .
H11J H 0.2297 0.1076 0.9019 0.057 Uiso 1 1 calc R U .
C116 C 0.2001(3) 0.10731(15) 0.9903(3) 0.0607(14) Uani 1 1 d . . .
H11K H 0.2376 0.1025 1.0272 0.073 Uiso 1 1 calc R U .
H11L H 0.1784 0.1387 0.9900 0.073 Uiso 1 1 calc R U .
C117 C 0.1148(4) 0.07736(18) 0.9903(3) 0.0747(17) Uani 1 1 d . . .
H11M H 0.1347 0.0459 0.9864 0.090 Uiso 1 1 calc R U .
H11N H 0.0720 0.0847 0.9565 0.090 Uiso 1 1 calc R U .
C118 C 0.0606(4) 0.08311(17) 1.0485(3) 0.084(2) Uani 1 1 d . . .
H11O H 0.1036 0.0753 1.0821 0.101 Uiso 1 1 calc R U .
H11P H 0.0427 0.1148 1.0527 0.101 Uiso 1 1 calc R U .
C119 C -0.0268(5) 0.0547(3) 1.0506(4) 0.132(3) Uani 1 1 d . . .
H11Q H -0.0726 0.0639 1.0191 0.158 Uiso 1 1 calc R U .
H11R H -0.0104 0.0231 1.0442 0.158 Uiso 1 1 calc R U .
C120 C -0.0699(6) 0.0596(3) 1.1078(5) 0.164(4) Uani 1 1 d . . .
H12A H -0.1265 0.0410 1.1086 0.197 Uiso 1 1 calc R U .
H12B H -0.0248 0.0501 1.1389 0.197 Uiso 1 1 calc R U .
H12C H -0.0869 0.0909 1.1138 0.197 Uiso 1 1 calc R U .
C121 C 0.894(2) 0.9687(7) 0.6292(12) 0.093(7) Uani 0.5 1 d . . P
C122 C 0.962(7) 1.0074(12) 0.623(2) 0.42(6) Uani 0.5 1 d . . P
C123 C 0.907(4) 0.9871(17) 0.633(2) 0.24(3) Uani 0.5 1 d . . P
C124 C 1.058(2) 0.9811(10) 0.6154(14) 0.196(14) Uani 0.5 1 d . . P
C125 C 1.0554(7) 0.9441(5) 0.6005(5) 0.138(4) Uani 1 1 d . . .
C126 C 0.990(2) 0.9452(7) 0.6355(12) 0.128(9) Uani 0.5 1 d . . P
C127 C 1.0255(9) 0.9745(4) 0.5445(8) 0.096(4) Uani 0.5 1 d . . P
C128 C 0.9467(8) 1.0005(4) 0.5466(7) 0.085(4) Uani 0.5 1 d . . P
C129 C 0.8850(10) 0.9985(7) 0.5902(7) 0.081(5) Uani 0.5 1 d . . P
C130 C 0.9002(15) 0.9309(10) 0.6191(8) 0.143(8) Uani 0.5 1 d . . P
C131 C 0.9885(18) 0.9136(9) 0.6134(9) 0.136(8) Uani 0.5 1 d . . P

loop_
_atom_site_aniso_label
_atom_site_aniso_U_11
_atom_site_aniso_U_22
_atom_site_aniso_U_33
_atom_site_aniso_U_23
_atom_site_aniso_U_13
_atom_site_aniso_U_12
N1 0.0311(16) 0.0317(17) 0.0283(16) -0.0021(13) -0.0066(13) -0.0004(13)
N2 0.0381(18) 0.0402(19) 0.0299(17) -0.0056(14) -0.0026(14) -0.0023(15)
N3 0.0257(16) 0.0318(17) 0.0373(18) 0.0039(14) 0.0008(13) -0.0043(13)
N4 0.0244(16) 0.0379(18) 0.0390(18) 0.0029(14) -0.0034(13) -0.0039(14)
N5 0.040(2) 0.063(3) 0.065(3) 0.011(2) -0.0070(19) -0.0163(19)
N6 0.076(3) 0.095(3) 0.045(2) -0.013(2) -0.017(2) -0.019(3)
N7 0.0421(19) 0.0388(19) 0.0299(17) -0.0020(14) -0.0010(14) -0.0018(15)
N8 0.036(2) 0.042(2) 0.070(3) -0.0088(18) -0.0126(18) -0.0056(16)
N9 0.0363(18) 0.0340(18) 0.045(2) 0.0035(15) 0.0064(15) -0.0073(15)
N10 0.0292(17) 0.0356(18) 0.046(2) 0.0000(15) 0.0010(15) -0.0046(14)
N11 0.039(2) 0.055(3) 0.120(4) 0.009(3) -0.008(2) -0.011(2)
N12 0.114(4) 0.053(3) 0.046(2) -0.003(2) -0.028(3) -0.008(2)
C1 0.033(2) 0.037(2) 0.0251(19) 0.0001(16) 0.0004(15) 0.0009(17)
C2 0.033(2) 0.044(2) 0.027(2) 0.0038(17) -0.0024(16) -0.0018(17)
C3 0.040(2) 0.042(2) 0.030(2) 0.0041(17) 0.0077(17) 0.0054(18)
C4 0.051(3) 0.046(3) 0.042(2) 0.010(2) -0.003(2) 0.003(2)
C5 0.065(3) 0.051(3) 0.058(3) 0.014(2) -0.004(3) 0.001(2)
C6 0.061(3) 0.060(3) 0.059(3) 0.024(3) -0.009(3) 0.012(3)
C7 0.047(3) 0.066(3) 0.047(3) 0.015(2) -0.010(2) 0.003(2)
C8 0.034(2) 0.055(3) 0.031(2) 0.0066(19) 0.0023(17) 0.0001(19)
C9 0.032(2) 0.049(2) 0.028(2) -0.0029(18) -0.0056(16) -0.0040(18)
C10 0.0283(19) 0.041(2) 0.0257(19) -0.0008(16) 0.0035(15) 0.0012(16)
C11 0.031(2) 0.040(2) 0.028(2) -0.0080(17) 0.0045(16) 0.0019(17)
C12 0.043(2) 0.045(3) 0.039(2) -0.0114(19) -0.0023(19) -0.001(2)
C13 0.049(3) 0.034(2) 0.040(2) -0.0078(18) 0.0101(19) -0.0008(19)
C14 0.062(3) 0.038(2) 0.060(3) -0.008(2) 0.001(2) -0.003(2)
C15 0.062(3) 0.032(2) 0.072(3) -0.007(2) 0.013(3) 0.000(2)
C16 0.051(3) 0.039(2) 0.059(3) 0.001(2) 0.007(2) 0.010(2)
C17 0.040(2) 0.039(2) 0.049(3) -0.005(2) 0.0053(19) 0.0050(19)
C18 0.034(2) 0.038(2) 0.038(2) -0.0056(18) 0.0076(17) 0.0054(18)
C19 0.030(2) 0.037(2) 0.036(2) -0.0035(17) -0.0005(16) -0.0013(17)
C20 0.0296(19) 0.033(2) 0.0289(19) -0.0061(16) -0.0006(15) -0.0014(16)
C21 0.0224(17) 0.039(2) 0.0257(19) 0.0031(16) -0.0007(14) 0.0025(15)
C22 0.0299(19) 0.036(2) 0.030(2) -0.0048(16) 0.0005(16) 0.0008(16)
C23 0.031(2) 0.044(2) 0.030(2) 0.0022(17) 0.0099(16) 0.0053(17)
C24 0.040(2) 0.048(2) 0.035(2) 0.0016(19) 0.0034(18) 0.0055(19)
C25 0.047(3) 0.051(3) 0.041(2) 0.006(2) 0.006(2) 0.012(2)
C26 0.040(2) 0.068(3) 0.046(3) 0.016(2) -0.003(2) 0.017(2)
C27 0.033(2) 0.067(3) 0.045(3) 0.013(2) 0.0008(19) 0.000(2)
C28 0.0269(19) 0.050(2) 0.030(2) 0.0057(18) 0.0029(16) 0.0083(18)
C29 0.0262(19) 0.052(3) 0.033(2) 0.0045(18) 0.0016(16) -0.0040(18)
C30 0.0272(19) 0.040(2) 0.0297(19) 0.0007(17) 0.0037(15) -0.0020(16)
C31 0.0273(19) 0.035(2) 0.035(2) -0.0005(17) 0.0018(16) -0.0021(16)
C32 0.028(2) 0.036(2) 0.049(2) 0.0001(18) 0.0033(18) -0.0075(17)
C33 0.033(2) 0.033(2) 0.045(2) 0.0026(18) 0.0081(18) 0.0001(17)
C34 0.035(2) 0.035(2) 0.074(3) 0.006(2) -0.003(2) -0.0054(18)
C35 0.039(2) 0.032(2) 0.066(3) 0.005(2) -0.003(2) 0.0019(19)
C36 0.038(2) 0.035(2) 0.050(3) 0.0049(19) -0.0033(19) 0.0013(18)
C37 0.029(2) 0.042(2) 0.043(2) 0.0045(18) -0.0015(17) -0.0021(17)
C38 0.0289(19) 0.033(2) 0.037(2) -0.0053(17) 0.0035(16) -0.0027(16)
C39 0.0259(19) 0.034(2) 0.041(2) 0.0015(17) 0.0009(16) -0.0030(16)
C40 0.0314(19) 0.030(2) 0.033(2) -0.0002(16) 0.0075(16) -0.0023(16)
C41 0.041(2) 0.055(3) 0.030(2) -0.0069(19) -0.0045(18) -0.011(2)
C42 0.047(3) 0.074(3) 0.054(3) 0.000(3) 0.001(2) -0.012(2)
C43 0.066(4) 0.133(6) 0.083(5) -0.006(4) -0.004(3) -0.040(4)
C44 0.138(8) 0.125(7) 0.143(9) -0.040(7) 0.029(7) -0.051(6)
C45 0.230(14) 0.150(10) 0.168(11) -0.014(9) 0.035(10) -0.009(9)
C46 0.40(2) 0.223(14) 0.324(19) -0.152(14) 0.247(18) -0.156(15)
C47 0.030(2) 0.051(3) 0.047(2) 0.008(2) -0.0083(18) -0.0140(19)
C48 0.027(2) 0.084(4) 0.082(4) 0.042(3) 0.006(2) -0.002(2)
C49 0.035(3) 0.101(5) 0.159(7) 0.077(5) -0.011(3) -0.025(3)
C50 0.088(5) 0.086(4) 0.110(5) 0.044(4) 0.022(4) -0.021(4)
C51 0.067(4) 0.162(7) 0.111(6) 0.002(5) 0.023(4) 0.010(5)
C52 0.058(4) 0.081(4) 0.136(6) -0.014(4) 0.021(4) 0.005(3)
C53 0.041(2) 0.032(2) 0.034(2) -0.0021(17) 0.0061(17) -0.0001(18)
C54 0.045(2) 0.038(2) 0.040(2) -0.0009(18) 0.0007(19) -0.0012(19)
C55 0.050(3) 0.042(2) 0.043(2) 0.004(2) 0.007(2) 0.004(2)
C56 0.068(3) 0.045(3) 0.072(4) -0.002(2) -0.012(3) 0.007(3)
C57 0.083(4) 0.056(3) 0.081(4) 0.001(3) -0.005(3) 0.018(3)
C58 0.079(4) 0.039(3) 0.068(3) -0.003(2) 0.011(3) 0.006(3)
C59 0.059(3) 0.036(2) 0.056(3) -0.001(2) 0.013(2) 0.002(2)
C60 0.046(2) 0.041(2) 0.042(2) -0.0096(19) 0.008(2) -0.006(2)
C61 0.039(2) 0.044(2) 0.042(2) -0.0062(19) 0.0062(19) -0.0039(19)
C62 0.0270(18) 0.0246(18) 0.0299(19) -0.0008(15) -0.0054(15) 0.0030(15)
C63 0.0311(19) 0.034(2) 0.030(2) 0.0027(16) -0.0018(16) -0.0012(16)
C64 0.0264(18) 0.0284(19) 0.038(2) 0.0053(16) -0.0036(16) -0.0027(15)
C65 0.033(2) 0.032(2) 0.030(2) -0.0032(16) -0.0093(16) 0.0002(16)
C66 0.032(2) 0.036(2) 0.029(2) -0.0022(16) 0.0013(16) 0.0022(17)
C67 0.0245(18) 0.0268(19) 0.035(2) 0.0063(16) 0.0027(15) 0.0004(15)
C68 0.046(2) 0.045(2) 0.036(2) 0.0016(19) -0.0067(19) -0.007(2)
C69 0.032(2) 0.039(2) 0.043(2) 0.0052(18) -0.0070(17) -0.0071(18)
C70 0.049(3) 0.040(2) 0.040(2) -0.0011(19) 0.013(2) 0.000(2)
C71 0.038(2) 0.039(2) 0.035(2) -0.0052(18) 0.0037(17) -0.0007(18)
C72 0.035(2) 0.056(3) 0.036(2) -0.0057(19) 0.0035(18) 0.003(2)
C73 0.037(2) 0.054(3) 0.033(2) 0.0016(19) 0.0086(18) 0.007(2)
C74 0.036(2) 0.063(3) 0.039(2) 0.002(2) 0.0073(19) 0.011(2)
C75 0.041(3) 0.069(3) 0.046(3) 0.008(2) 0.006(2) 0.017(2)
C76 0.051(3) 0.053(3) 0.064(3) 0.022(2) 0.014(2) 0.011(2)
C77 0.045(3) 0.046(3) 0.052(3) 0.005(2) 0.004(2) -0.005(2)
C78 0.039(2) 0.044(2) 0.033(2) 0.0014(18) 0.0063(18) -0.0024(19)
C79 0.033(2) 0.042(2) 0.033(2) 0.0037(17) 0.0012(17) -0.0033(18)
C80 0.037(2) 0.044(2) 0.0248(19) -0.0038(17) 0.0083(16) 0.0037(18)
C81 0.035(2) 0.033(2) 0.034(2) -0.0008(17) 0.0083(17) -0.0039(17)
C82 0.037(2) 0.034(2) 0.042(2) 0.0026(18) 0.0042(18) -0.0055(17)
C83 0.039(2) 0.040(2) 0.033(2) 0.0017(18) 0.0038(17) 0.0021(18)
C84 0.049(3) 0.048(3) 0.051(3) 0.006(2) 0.002(2) -0.005(2)
C85 0.060(3) 0.049(3) 0.049(3) 0.009(2) 0.003(2) 0.007(2)
C86 0.068(3) 0.039(2) 0.048(3) 0.010(2) 0.011(2) 0.000(2)
C87 0.052(3) 0.038(2) 0.047(3) -0.001(2) 0.008(2) -0.007(2)
C88 0.044(2) 0.032(2) 0.037(2) -0.0005(17) 0.0091(18) -0.0024(18)
C89 0.038(2) 0.034(2) 0.045(2) -0.0009(18) 0.0138(19) -0.0091(18)
C90 0.032(2) 0.037(2) 0.039(2) -0.0083(18) 0.0056(17) -0.0035(17)
C91 0.035(2) 0.041(2) 0.036(2) -0.0016(18) 0.0088(17) -0.0011(18)
C92 0.030(2) 0.058(3) 0.042(2) -0.002(2) 0.0051(18) -0.0052(19)
C93 0.038(2) 0.053(3) 0.037(2) 0.005(2) 0.0110(18) 0.006(2)
C94 0.049(3) 0.071(3) 0.051(3) 0.007(2) 0.008(2) 0.013(2)
C95 0.055(3) 0.085(4) 0.049(3) 0.024(3) 0.016(2) 0.032(3)
C96 0.066(3) 0.059(3) 0.052(3) 0.012(2) 0.024(3) 0.017(3)
C97 0.053(3) 0.047(3) 0.043(3) 0.008(2) 0.020(2) 0.012(2)
C98 0.042(2) 0.045(2) 0.035(2) 0.0035(19) 0.0190(18) 0.004(2)
C99 0.039(2) 0.038(2) 0.037(2) -0.0005(18) 0.0096(18) -0.0038(18)
C100 0.032(2) 0.038(2) 0.030(2) 0.0023(17) 0.0082(16) 0.0011(17)
C101 0.035(2) 0.034(2) 0.0256(19) -0.0031(16) 0.0013(16) 0.0042(16)
C102 0.033(2) 0.034(2) 0.041(2) 0.0032(17) 0.0074(17) -0.0055(17)
C103 0.0259(19) 0.032(2) 0.045(2) 0.0032(17) -0.0046(17) -0.0033(16)
C104 0.045(2) 0.031(2) 0.038(2) 0.0028(17) -0.0043(18) -0.0021(18)
C105 0.045(2) 0.037(2) 0.034(2) 0.0004(17) 0.0080(18) -0.0054(18)
C106 0.0286(19) 0.034(2) 0.038(2) -0.0001(17) 0.0025(16) -0.0001(16)
C107 0.036(2) 0.037(2) 0.070(3) 0.008(2) -0.002(2) 0.0012(19)
C108 0.061(3) 0.039(2) 0.044(3) 0.001(2) -0.011(2) -0.005(2)
C109 0.065(3) 0.059(3) 0.056(3) -0.007(2) 0.008(3) 0.002(3)
C110 0.082(4) 0.076(4) 0.053(3) 0.009(3) 0.004(3) 0.001(3)
C111 0.095(5) 0.112(5) 0.065(4) 0.002(4) -0.024(3) -0.043(4)
C112 0.157(7) 0.073(4) 0.077(4) -0.003(3) -0.031(4) -0.054(4)
C113 0.199(10) 0.112(6) 0.115(7) -0.024(5) 0.031(6) -0.072(7)
C114 0.281(13) 0.071(5) 0.096(6) -0.018(4) 0.051(7) -0.018(6)
C115 0.036(2) 0.040(2) 0.066(3) -0.005(2) -0.003(2) -0.0037(19)
C116 0.042(3) 0.046(3) 0.094(4) 0.004(3) 0.015(3) -0.007(2)
C117 0.049(3) 0.072(4) 0.102(5) 0.030(3) -0.017(3) -0.019(3)
C118 0.058(3) 0.057(3) 0.142(6) 0.041(4) 0.040(4) 0.011(3)
C119 0.079(5) 0.181(8) 0.137(7) 0.061(6) 0.024(5) -0.016(5)
C120 0.121(7) 0.181(9) 0.195(10) 0.065(8) 0.072(7) 0.042(7)
C121 0.133(16) 0.044(10) 0.106(13) 0.015(9) 0.060(12) 0.033(10)
C122 1.01(16) 0.09(2) 0.18(3) 0.05(2) 0.25(7) -0.05(5)
C123 0.33(6) 0.16(5) 0.22(5) 0.02(3) -0.06(4) 0.16(4)
C124 0.26(3) 0.110(18) 0.23(3) -0.05(2) 0.09(3) 0.001(19)
C125 0.108(7) 0.154(10) 0.154(10) -0.020(8) 0.021(7) -0.035(7)
C126 0.13(2) 0.085(13) 0.16(2) 0.059(14) -0.036(17) -0.029(15)
C127 0.076(9) 0.066(8) 0.144(14) -0.007(9) 0.000(9) 0.011(7)
C128 0.043(6) 0.069(7) 0.143(12) -0.009(8) 0.015(7) 0.019(5)
C129 0.051(7) 0.098(13) 0.093(11) -0.027(10) 0.001(7) -0.003(7)
C130 0.118(17) 0.21(2) 0.103(13) 0.028(14) 0.023(12) 0.065(18)
C131 0.130(19) 0.19(2) 0.086(13) 0.056(15) 0.022(12) 0.052(19)

loop_
_atom_type_symbol
_atom_type_description
_atom_type_scat_dispersion_real
_atom_type_scat_dispersion_imag
_atom_type_scat_source
C C 0.0033 0.0016
;
International Tables for Crystallography
(Vol. C, Tables 4.2.6.8 and 6.1.1.4)
;
H H 0.0000 0.0000
;
International Tables for Crystallography
(Vol. C, Table 6.1.1.4)
;
N N 0.0061 0.0033
;
International Tables for Crystallography
(Vol. C, Tables 4.2.6.8 and 6.1.1.4)
;

loop_
_geom_angle_atom_site_label_1
_geom_angle_atom_site_label_2
_geom_angle_atom_site_label_3
_geom_angle
C20 N1 C1 121.8(3)
C20 N1 C62 117.2(3)
C1 N1 C62 119.6(3)
C10 N2 C11 121.9(3)
C10 N2 C41 119.0(3)
C11 N2 C41 118.9(3)
C21 N3 C40 121.7(3)
C21 N3 C67 118.4(3)
C40 N3 C67 119.7(3)
C30 N4 C31 121.4(3)
C30 N4 C47 118.7(3)
C31 N4 C47 118.6(3)
C80 N7 C53 120.6(3)
C80 N7 C101 119.8(3)
C53 N7 C101 117.6(3)
C61 N8 C71 121.4(3)
C61 N8 C109 118.4(3)
C71 N8 C109 120.1(4)
C100 N9 C81 121.8(3)
C100 N9 C106 118.0(3)
C81 N9 C106 119.3(3)
C91 N10 C90 120.5(3)
C91 N10 C115 118.7(3)
C90 N10 C115 117.7(3)
C2 C1 N1 121.2(3)
C2 C1 C10 120.2(3)
N1 C1 C10 118.6(3)
C1 C2 C3 122.1(4)
C1 C2 H2 118.9
C3 C2 H2 118.9
C4 C3 C8 119.4(4)
C4 C3 C2 122.7(4)
C8 C3 C2 117.8(4)
C5 C4 C3 121.2(4)
C5 C4 H4 119.4
C3 C4 H4 119.4
C4 C5 C6 119.7(4)
C4 C5 H5 120.1
C6 C5 H5 120.1
C7 C6 C5 120.5(4)
C7 C6 H6 119.7
C5 C6 H6 119.7
C6 C7 C8 120.7(4)
C6 C7 H7 119.6
C8 C7 H7 119.6
C9 C8 C3 119.2(4)
C9 C8 C7 122.5(4)
C3 C8 C7 118.4(4)
C10 C9 C8 122.6(4)
C10 C9 H9 118.7
C8 C9 H9 118.7
C9 C10 N2 122.8(3)
C9 C10 C1 118.0(3)
N2 C10 C1 119.2(3)
C12 C11 N2 122.8(3)
C12 C11 C20 117.8(4)
N2 C11 C20 119.5(3)
C11 C12 C13 122.2(4)
C11 C12 H12 118.9
C13 C12 H12 118.9
C18 C13 C12 119.2(4)
C18 C13 C14 118.7(4)
C12 C13 C14 122.1(4)
C15 C14 C13 120.3(4)
C15 C14 H14 119.8
C13 C14 H14 119.8
C14 C15 C16 121.2(4)
C14 C15 H15 119.4
C16 C15 H15 119.4
C17 C16 C15 119.8(4)
C17 C16 H16 120.1
C15 C16 H16 120.1
C16 C17 C18 120.7(4)
C16 C17 H17 119.6
C18 C17 H17 119.6
C17 C18 C13 119.2(4)
C17 C18 C19 122.5(4)
C13 C18 C19 118.3(4)
C20 C19 C18 121.5(4)
C20 C19 H19 119.3
C18 C19 H19 119.3
C19 C20 N1 120.7(3)
C19 C20 C11 120.8(3)
N1 C20 C11 118.4(3)
C22 C21 N3 121.5(3)
C22 C21 C30 120.5(3)
N3 C21 C30 118.0(3)
C21 C22 C23 122.0(3)
C21 C22 H22 119.0
C23 C22 H22 119.0
C28 C23 C22 118.2(3)
C28 C23 C24 119.1(4)
C22 C23 C24 122.7(4)
C25 C24 C23 120.2(4)
C25 C24 H24 119.9
C23 C24 H24 119.9
C24 C25 C26 120.7(4)
C24 C25 H25 119.7
C26 C25 H25 119.7
C27 C26 C25 121.1(4)
C27 C26 H26 119.4
C25 C26 H26 119.4
C26 C27 C28 119.9(4)
C26 C27 H27 120.0
C28 C27 H27 120.0
C23 C28 C27 119.0(4)
C23 C28 C29 118.9(3)
C27 C28 C29 122.2(4)
C30 C29 C28 122.8(4)
C30 C29 H29 118.6
C28 C29 H29 118.6
C29 C30 N4 124.0(3)
C29 C30 C21 117.4(3)
N4 C30 C21 118.6(3)
C32 C31 N4 122.0(3)
C32 C31 C40 118.3(3)
N4 C31 C40 119.6(3)
C31 C32 C33 122.4(4)
C31 C32 H32 118.8
C33 C32 H32 118.8
C38 C33 C32 118.7(3)
C38 C33 C34 118.7(4)
C32 C33 C34 122.6(4)
C35 C34 C33 120.2(4)
C35 C34 H34 119.9
C33 C34 H34 119.9
C34 C35 C36 121.0(4)
C34 C35 H35 119.5
C36 C35 H35 119.5
C37 C36 C35 120.0(4)
C37 C36 H36 120.0
C35 C36 H36 120.0
C36 C37 C38 121.0(4)
C36 C37 H37 119.5
C38 C37 H37 119.5
C39 C38 C33 118.5(3)
C39 C38 C37 122.3(3)
C33 C38 C37 119.2(3)
C40 C39 C38 121.8(3)
C40 C39 H39 119.1
C38 C39 H39 119.1
C39 C40 N3 122.5(3)
C39 C40 C31 120.2(3)
N3 C40 C31 117.2(3)
N2 C41 C42 111.9(3)
N2 C41 H41A 109.2
C42 C41 H41A 109.2
N2 C41 H41B 109.2
C42 C41 H41B 109.2
H41A C41 H41B 107.9
C43 C42 C41 116.2(4)
C43 C42 H42A 108.2
C41 C42 H42A 108.2
C43 C42 H42B 108.2
C41 C42 H42B 108.2
H42A C42 H42B 107.4
C44 C43 C42 116.6(7)
C44 C43 H43A 108.1
C42 C43 H43A 108.1
C44 C43 H43B 108.1
C42 C43 H43B 108.1
H43A C43 H43B 107.3
C45 C44 C43 119.5(9)
C45 C44 H44A 107.4
C43 C44 H44A 107.4
C45 C44 H44B 107.4
C43 C44 H44B 107.4
H44A C44 H44B 107.0
C44 C45 C46 106.2(11)
C44 C45 H45A 110.5
C46 C45 H45A 110.5
C44 C45 H45B 110.5
C46 C45 H45B 110.5
H45A C45 H45B 108.7
C45 C46 H46A 109.5
C45 C46 H46B 109.5
H46A C46 H46B 109.5
C45 C46 H46C 109.5
H46A C46 H46C 109.5
H46B C46 H46C 109.5
N4 C47 C48 113.7(4)
N4 C47 H47A 108.8
C48 C47 H47A 108.8
N4 C47 H47B 108.8
C48 C47 H47B 108.8
H47A C47 H47B 107.7
C49 C48 C47 113.0(5)
C49 C48 H48A 109.0
C47 C48 H48A 109.0
C49 C48 H48B 109.0
C47 C48 H48B 109.0
H48A C48 H48B 107.8
C48 C49 C50 109.3(6)
C48 C49 H49A 109.8
C50 C49 H49A 109.8
C48 C49 H49B 109.8
C50 C49 H49B 109.8
H49A C49 H49B 108.3
C51 C50 C49 111.7(6)
C51 C50 H50A 109.3
C49 C50 H50A 109.3
C51 C50 H50B 109.3
C49 C50 H50B 109.3
H50A C50 H50B 107.9
C50 C51 C52 115.3(7)
C50 C51 H51A 108.4
C52 C51 H51A 108.4
C50 C51 H51B 108.4
C52 C51 H51B 108.4
H51A C51 H51B 107.5
C51 C52 H52A 109.5
C51 C52 H52B 109.5
H52A C52 H52B 109.5
C51 C52 H52C 109.5
H52A C52 H52C 109.5
H52B C52 H52C 109.5
C54 C53 N7 121.1(4)
C54 C53 C61 121.2(4)
N7 C53 C61 117.8(4)
C53 C54 C55 121.1(4)
C53 C54 H54 119.5
C55 C54 H54 119.5
C56 C55 C70 119.7(4)
C56 C55 C54 121.9(4)
C70 C55 C54 118.4(4)
C57 C56 C55 119.9(5)
C57 C56 H56 120.0
C55 C56 H56 120.0
C56 C57 C58 120.3(5)
C56 C57 H57 119.8
C58 C57 H57 119.8
C59 C58 C57 121.0(5)
C59 C58 H58 119.5
C57 C58 H58 119.5
C58 C59 C70 120.5(5)
C58 C59 H59 119.7
C70 C59 H59 119.7
C61 C60 C70 122.0(4)
C61 C60 H60 119.0
C70 C60 H60 119.0
C60 C61 N8 123.3(4)
C60 C61 C53 118.2(4)
N8 C61 C53 118.4(3)
C63 C62 C67 119.7(3)
C63 C62 N1 120.2(3)
C67 C62 N1 120.1(3)
C64 C63 C62 120.4(3)
C64 C63 H63 119.8
C62 C63 H63 119.8
C63 C64 C65 119.9(3)
C63 C64 C69 121.4(4)
C65 C64 C69 118.7(3)
C66 C65 C64 120.4(3)
C66 C65 C68 120.3(4)
C64 C65 C68 119.3(3)
C65 C66 C67 120.0(3)
C65 C66 H66 120.0
C67 C66 H66 120.0
C66 C67 C62 119.6(3)
C66 C67 N3 119.6(3)
C62 C67 N3 120.8(3)
N6 C68 C65 177.1(5)
N5 C69 C64 176.6(5)
C60 C70 C59 122.5(4)
C60 C70 C55 119.1(4)
C59 C70 C55 118.4(4)
C72 C71 N8 124.2(4)
C72 C71 C80 118.7(4)
N8 C71 C80 117.1(4)
C71 C72 C73 121.8(4)
C71 C72 H72 119.1
C73 C72 H72 119.1
C72 C73 C78 119.4(4)
C72 C73 C74 122.1(4)
C78 C73 C74 118.5(4)
C75 C74 C73 121.1(4)
C75 C74 H74 119.5
C73 C74 H74 119.5
C74 C75 C76 120.2(4)
C74 C75 H75 119.9
C76 C75 H75 119.9
C77 C76 C75 119.6(4)
C77 C76 H76 120.2
C75 C76 H76 120.2
C76 C77 C78 121.5(4)
C76 C77 H77 119.3
C78 C77 H77 119.3
C77 C78 C73 119.1(4)
C77 C78 C79 122.5(4)
C73 C78 C79 118.4(4)
C80 C79 C78 121.2(4)
C80 C79 H79 119.4
C78 C79 H79 119.4
C79 C80 N7 121.3(4)
C79 C80 C71 120.2(4)
N7 C80 C71 118.4(3)
C82 C81 N9 122.6(3)
C82 C81 C90 120.4(4)
N9 C81 C90 116.9(3)
C81 C82 C83 122.0(4)
C81 C82 H82 119.0
C83 C82 H82 119.0
C84 C83 C88 119.3(4)
C84 C83 C82 122.6(4)
C88 C83 C82 118.0(4)
C85 C84 C83 120.5(4)
C85 C84 H84 119.8
C83 C84 H84 119.8
C84 C85 C86 120.0(5)
C84 C85 H85 120.0
C86 C85 H85 120.0
C87 C86 C85 120.5(4)
C87 C86 H86 119.8
C85 C86 H86 119.8
C86 C87 C88 120.8(4)
C86 C87 H87 119.6
C88 C87 H87 119.6
C87 C88 C83 118.8(4)
C87 C88 C89 122.2(4)
C83 C88 C89 119.0(3)
C90 C89 C88 122.6(4)
C90 C89 H89 118.7
C88 C89 H89 118.7
C89 C90 N10 122.8(3)
C89 C90 C81 117.8(4)
N10 C90 C81 119.3(3)
C92 C91 N10 123.1(4)
C92 C91 C100 117.9(4)
N10 C91 C100 119.0(3)
C91 C92 C93 122.1(4)
C91 C92 H92 118.9
C93 C92 H92 118.9
C98 C93 C92 119.1(4)
C98 C93 C94 119.3(4)
C92 C93 C94 121.6(4)
C95 C94 C93 119.8(5)
C95 C94 H94 120.1
C93 C94 H94 120.1
C94 C95 C96 120.3(5)
C94 C95 H95 119.8
C96 C95 H95 119.8
C97 C96 C95 120.5(5)
C97 C96 H96 119.8
C95 C96 H96 119.8
C96 C97 C98 120.8(5)
C96 C97 H97 119.6
C98 C97 H97 119.6
C93 C98 C97 119.3(4)
C93 C98 C99 118.4(4)
C97 C98 C99 122.4(4)
C100 C99 C98 122.0(4)
C100 C99 H99 119.0
C98 C99 H99 119.0
C99 C100 N9 122.0(3)
C99 C100 C91 120.3(4)
N9 C100 C91 117.6(3)
C102 C101 C106 119.6(3)
C102 C101 N7 120.5(3)
C106 C101 N7 119.9(3)
C103 C102 C101 120.0(4)
C103 C102 H102 120.0
C101 C102 H102 120.0
C102 C103 C104 120.5(3)
C102 C103 C107 119.7(4)
C104 C103 C107 119.7(4)
C105 C104 C103 119.5(4)
C105 C104 C108 119.1(4)
C103 C104 C108 121.4(4)
C106 C105 C104 120.0(4)
C106 C105 H105 120.0
C104 C105 H105 120.0
C105 C106 C101 120.4(3)
C105 C106 N9 120.0(3)
C101 C106 N9 119.7(3)
N11 C107 C103 177.2(5)
N12 C108 C104 179.4(5)
C110 C109 N8 111.8(4)
C110 C109 H10A 109.3
N8 C109 H10A 109.3
C110 C109 H10B 109.3
N8 C109 H10B 109.3
H10A C109 H10B 107.9
C109 C110 C111 109.5(5)
C109 C110 H11A 109.8
C111 C110 H11A 109.8
C109 C110 H11B 109.8
C111 C110 H11B 109.8
H11A C110 H11B 108.2
C112 C111 C110 112.2(5)
C112 C111 H11C 109.2
C110 C111 H11C 109.2
C112 C111 H11D 109.2
C110 C111 H11D 109.2
H11C C111 H11D 107.9
C113 C112 C111 116.8(7)
C113 C112 H11E 108.1
C111 C112 H11E 108.1
C113 C112 H11F 108.1
C111 C112 H11F 108.1
H11E C112 H11F 107.3
C112 C113 C114 113.1(8)
C112 C113 H11G 109.0
C114 C113 H11G 109.0
C112 C113 H11H 109.0
C114 C113 H11H 109.0
H11G C113 H11H 107.8
C113 C114 H11S 109.5
C113 C114 H11T 109.5
H11S C114 H11T 109.5
C113 C114 H11U 109.5
H11S C114 H11U 109.5
H11T C114 H11U 109.5
N10 C115 C116 111.5(4)
N10 C115 H11I 109.3
C116 C115 H11I 109.3
N10 C115 H11J 109.3
C116 C115 H11J 109.3
H11I C115 H11J 108.0
C117 C116 C115 115.6(4)
C117 C116 H11K 108.4
C115 C116 H11K 108.4
C117 C116 H11L 108.4
C115 C116 H11L 108.4
H11K C116 H11L 107.4
C116 C117 C118 111.0(5)
C116 C117 H11M 109.4
C118 C117 H11M 109.4
C116 C117 H11N 109.4
C118 C117 H11N 109.4
H11M C117 H11N 108.0
C119 C118 C117 113.5(6)
C119 C118 H11O 108.9
C117 C118 H11O 108.9
C119 C118 H11P 108.9
C117 C118 H11P 108.9
H11O C118 H11P 107.7
C120 C119 C118 110.3(8)
C120 C119 H11Q 109.6
C118 C119 H11Q 109.6
C120 C119 H11R 109.6
C118 C119 H11R 109.6
H11Q C119 H11R 108.1
C119 C120 H12A 109.5
C119 C120 H12B 109.5
H12A C120 H12B 109.5
C119 C120 H12C 109.5
H12A C120 H12C 109.5
H12B C120 H12C 109.5
C123 C121 C130 157(8)
C123 C121 C129 57(7)
C130 C121 C129 124(3)
C123 C121 C122 26(7)
C130 C121 C122 132(3)
C129 C121 C122 56(3)
C123 C121 C126 99(8)
C130 C121 C126 59.7(16)
C129 C121 C126 117.0(18)
C122 C121 C126 78(3)
C123 C122 C129 52(6)
C123 C122 C121 14(3)
C129 C122 C121 52(3)
C123 C122 C124 113(4)
C129 C122 C124 122(3)
C121 C122 C124 101(3)
C123 C122 C128 95(7)
C129 C122 C128 49(2)
C121 C122 C128 87(4)
C124 C122 C128 84(2)
C123 C122 C126 63(3)
C129 C122 C126 93(3)
C121 C122 C126 51.2(16)
C124 C122 C126 50.7(19)
C128 C122 C126 93(2)
C121 C123 C122 140(10)
C121 C123 C129 95(10)
C122 C123 C129 79(6)
C121 C123 C130 15(5)
C122 C123 C130 126(6)
C129 C123 C130 98(5)
C121 C123 C126 62(6)
C122 C123 C126 85(6)
C129 C123 C126 116(4)
C130 C123 C126 47.3(14)
C125 C124 C126 53.6(17)
C125 C124 C122 119(4)
C126 C124 C122 76(2)
C125 C124 C127 66.3(18)
C126 C124 C127 93(2)
C122 C124 C127 88(3)
C124 C125 C126 78.5(19)
C124 C125 C131 126(2)
C126 C125 C131 48.1(12)
C124 C125 C127 72.6(19)
C126 C125 C127 108.4(14)
C131 C125 C127 112.9(12)
C131 C126 C125 71(3)
C131 C126 C130 67(2)
C125 C126 C130 121(2)
C131 C126 C124 118(4)
C125 C126 C124 47.8(13)
C130 C126 C124 136(2)
C131 C126 C121 112(3)
C125 C126 C121 129.2(19)
C130 C126 C121 46.6(17)
C124 C126 C121 102.6(18)
C131 C126 C123 129(4)
C125 C126 C123 121(2)
C130 C126 C123 66(3)
C124 C126 C123 85(2)
C121 C126 C123 20(3)
C131 C126 C122 142(3)
C125 C126 C122 95(2)
C130 C126 C122 95(3)
C124 C126 C122 53(3)
C121 C126 C122 51(3)
C123 C126 C122 32(3)
C128 C127 C125 118.7(14)
C128 C127 C124 95.0(15)
C125 C127 C124 41.1(10)
C129 C128 C127 123.9(16)
C129 C128 C122 48(3)
C127 C128 C122 92(3)
C123 C129 C121 27(4)
C123 C129 C122 49(4)
C121 C129 C122 71(2)
C123 C129 C128 121(3)
C121 C129 C128 120.0(18)
C122 C129 C128 83(2)
C121 C130 C131 118(3)
C121 C130 C126 74(3)
C131 C130 C126 46.0(14)
C121 C130 C123 8(3)
C131 C130 C123 110(3)
C126 C130 C123 66(3)
C126 C131 C125 61(3)
C126 C131 C130 67(2)
C125 C131 C130 115(2)

loop_
_geom_bond_atom_site_label_1
_geom_bond_atom_site_label_2
_geom_bond_distance
N1 C20 1.413(5)
N1 C1 1.413(5)
N1 C62 1.425(4)
N2 C10 1.400(5)
N2 C11 1.405(5)
N2 C41 1.463(5)
N3 C21 1.413(4)
N3 C40 1.418(5)
N3 C67 1.425(4)
N4 C30 1.400(5)
N4 C31 1.409(5)
N4 C47 1.459(5)
N5 C69 1.140(5)
N6 C68 1.140(5)
N7 C80 1.413(5)
N7 C53 1.414(5)
N7 C101 1.425(5)
N8 C61 1.398(5)
N8 C71 1.408(5)
N8 C109 1.505(6)
N9 C100 1.408(5)
N9 C81 1.416(5)
N9 C106 1.436(5)
N10 C91 1.404(5)
N10 C90 1.411(5)
N10 C115 1.457(5)
N11 C107 1.144(5)
N12 C108 1.130(5)
C1 C2 1.369(5)
C1 C10 1.433(5)
C2 C3 1.422(5)
C2 H2 0.9500
C3 C4 1.409(6)
C3 C8 1.420(6)
C4 C5 1.375(6)
C4 H4 0.9500
C5 C6 1.408(7)
C5 H5 0.9500
C6 C7 1.377(6)
C6 H6 0.9500
C7 C8 1.424(6)
C7 H7 0.9500
C8 C9 1.410(6)
C9 C10 1.379(5)
C9 H9 0.9500
C11 C12 1.380(5)
C11 C20 1.430(5)
C12 C13 1.423(6)
C12 H12 0.9500
C13 C18 1.414(6)
C13 C14 1.423(6)
C14 C15 1.360(7)
C14 H14 0.9500
C15 C16 1.398(6)
C15 H15 0.9500
C16 C17 1.376(6)
C16 H16 0.9500
C17 C18 1.410(6)
C17 H17 0.9500
C18 C19 1.417(5)
C19 C20 1.374(5)
C19 H19 0.9500
C21 C22 1.367(5)
C21 C30 1.442(5)
C22 C23 1.418(5)
C22 H22 0.9500
C23 C28 1.416(5)
C23 C24 1.419(5)
C24 C25 1.371(6)
C24 H24 0.9500
C25 C26 1.387(6)
C25 H25 0.9500
C26 C27 1.372(6)
C26 H26 0.9500
C27 C28 1.421(5)
C27 H27 0.9500
C28 C29 1.423(5)
C29 C30 1.378(5)
C29 H29 0.9500
C31 C32 1.376(5)
C31 C40 1.430(5)
C32 C33 1.417(5)
C32 H32 0.9500
C33 C38 1.415(5)
C33 C34 1.427(5)
C34 C35 1.367(6)
C34 H34 0.9500
C35 C36 1.408(6)
C35 H35 0.9500
C36 C37 1.359(5)
C36 H36 0.9500
C37 C38 1.419(5)
C37 H37 0.9500
C38 C39 1.415(5)
C39 C40 1.372(5)
C39 H39 0.9500
C41 C42 1.530(6)
C41 H41A 0.9900
C41 H41B 0.9900
C42 C43 1.502(7)
C42 H42A 0.9900
C42 H42B 0.9900
C43 C44 1.410(10)
C43 H43A 0.9900
C43 H43B 0.9900
C44 C45 1.381(12)
C44 H44A 0.9900
C44 H44B 0.9900
C45 C46 1.562(13)
C45 H45A 0.9900
C45 H45B 0.9900
C46 H46A 0.9800
C46 H46B 0.9800
C46 H46C 0.9800
C47 C48 1.512(6)
C47 H47A 0.9900
C47 H47B 0.9900
C48 C49 1.497(7)
C48 H48A 0.9900
C48 H48B 0.9900
C49 C50 1.658(9)
C49 H49A 0.9900
C49 H49B 0.9900
C50 C51 1.382(9)
C50 H50A 0.9900
C50 H50B 0.9900
C51 C52 1.455(8)
C51 H51A 0.9900
C51 H51B 0.9900
C52 H52A 0.9800
C52 H52B 0.9800
C52 H52C 0.9800
C53 C54 1.355(5)
C53 C61 1.427(5)
C54 C55 1.430(6)
C54 H54 0.9500
C55 C56 1.412(6)
C55 C70 1.417(6)
C56 C57 1.374(7)
C56 H56 0.9500
C57 C58 1.396(7)
C57 H57 0.9500
C58 C59 1.360(7)
C58 H58 0.9500
C59 C70 1.416(6)
C59 H59 0.9500
C60 C61 1.383(6)
C60 C70 1.410(6)
C60 H60 0.9500
C62 C63 1.391(5)
C62 C67 1.411(5)
C63 C64 1.385(5)
C63 H63 0.9500
C64 C65 1.395(5)
C64 C69 1.443(5)
C65 C66 1.390(5)
C65 C68 1.445(5)
C66 C67 1.393(5)
C66 H66 0.9500
C71 C72 1.365(6)
C71 C80 1.440(5)
C72 C73 1.415(6)
C72 H72 0.9500
C73 C78 1.416(6)
C73 C74 1.426(6)
C74 C75 1.362(6)
C74 H74 0.9500
C75 C76 1.408(7)
C75 H75 0.9500
C76 C77 1.377(6)
C76 H76 0.9500
C77 C78 1.400(6)
C77 H77 0.9500
C78 C79 1.421(5)
C79 C80 1.369(5)
C79 H79 0.9500
C81 C82 1.358(5)
C81 C90 1.438(5)
C82 C83 1.430(5)
C82 H82 0.9500
C83 C84 1.406(6)
C83 C88 1.409(5)
C84 C85 1.370(6)
C84 H84 0.9500
C85 C86 1.401(6)
C85 H85 0.9500
C86 C87 1.360(6)
C86 H86 0.9500
C87 C88 1.408(5)
C87 H87 0.9500
C88 C89 1.421(6)
C89 C90 1.373(5)
C89 H89 0.9500
C91 C92 1.384(5)
C91 C100 1.432(5)
C92 C93 1.425(6)
C92 H92 0.9500
C93 C98 1.402(6)
C93 C94 1.428(6)
C94 C95 1.384(7)
C94 H94 0.9500
C95 C96 1.407(7)
C95 H95 0.9500
C96 C97 1.361(6)
C96 H96 0.9500
C97 C98 1.420(6)
C97 H97 0.9500
C98 C99 1.420(6)
C99 C100 1.368(5)
C99 H99 0.9500
C101 C102 1.394(5)
C101 C106 1.403(5)
C102 C103 1.382(5)
C102 H102 0.9500
C103 C104 1.399(5)
C103 C107 1.457(5)
C104 C105 1.396(5)
C104 C108 1.461(6)
C105 C106 1.382(5)
C105 H105 0.9500
C109 C110 1.485(7)
C109 H10A 0.9900
C109 H10B 0.9900
C110 C111 1.593(7)
C110 H11A 0.9900
C110 H11B 0.9900
C111 C112 1.554(9)
C111 H11C 0.9900
C111 H11D 0.9900
C112 C113 1.438(9)
C112 H11E 0.9900
C112 H11F 0.9900
C113 C114 1.527(11)
C113 H11G 0.9900
C113 H11H 0.9900
C114 H11S 0.9800
C114 H11T 0.9800
C114 H11U 0.9800
C115 C116 1.542(6)
C115 H11I 0.9900
C115 H11J 0.9900
C116 C117 1.510(6)
C116 H11K 0.9900
C116 H11L 0.9900
C117 C118 1.580(8)
C117 H11M 0.9900
C117 H11N 0.9900
C118 C119 1.509(8)
C118 H11O 0.9900
C118 H11P 0.9900
C119 C120 1.481(11)
C119 H11Q 0.9900
C119 H11R 0.9900
C120 H12A 0.9800
C120 H12B 0.9800
C120 H12C 0.9800
C121 C123 0.59(7)
C121 C130 1.16(3)
C121 C129 1.27(3)
C121 C122 1.52(7)
C121 C126 1.53(4)
C122 C123 1.02(9)
C122 C129 1.33(10)
C122 C124 1.59(8)
C122 C128 1.78(6)
C122 C126 1.92(5)
C123 C129 1.07(5)
C123 C130 1.71(5)
C123 C126 1.72(5)
C124 C125 1.16(3)
C124 C126 1.53(3)
C124 C127 1.68(4)
C125 C126 1.26(3)
C125 C131 1.36(3)
C125 C127 1.615(19)
C126 C131 1.07(3)
C126 C130 1.38(3)
C127 C128 1.368(16)
C128 C129 1.36(2)
C130 C131 1.37(3)

loop_
_geom_torsion_atom_site_label_1
_geom_torsion_atom_site_label_2
_geom_torsion_atom_site_label_3
_geom_torsion_atom_site_label_4
_geom_torsion
C20 N1 C1 C2 -174.6(3)
C62 N1 C1 C2 19.3(5)
C20 N1 C1 C10 8.6(5)
C62 N1 C1 C10 -157.5(3)
N1 C1 C2 C3 -175.3(3)
C10 C1 C2 C3 1.4(6)
C1 C2 C3 C4 179.9(4)
C1 C2 C3 C8 1.5(6)
C8 C3 C4 C5 1.2(6)
C2 C3 C4 C5 -177.1(4)
C3 C4 C5 C6 -0.5(7)
C4 C5 C6 C7 0.0(8)
C5 C6 C7 C8 -0.1(7)
C4 C3 C8 C9 179.8(4)
C2 C3 C8 C9 -1.8(5)
C4 C3 C8 C7 -1.3(6)
C2 C3 C8 C7 177.1(4)
C6 C7 C8 C9 179.7(4)
C6 C7 C8 C3 0.8(6)
C3 C8 C9 C10 -0.8(6)
C7 C8 C9 C10 -179.7(4)
C8 C9 C10 N2 -176.7(3)
C8 C9 C10 C1 3.8(6)
C11 N2 C10 C9 -175.5(3)
C41 N2 C10 C9 -0.5(5)
C11 N2 C10 C1 4.0(5)
C41 N2 C10 C1 179.1(3)
C2 C1 C10 C9 -4.0(5)
N1 C1 C10 C9 172.8(3)
C2 C1 C10 N2 176.4(3)
N1 C1 C10 N2 -6.8(5)
C10 N2 C11 C12 176.7(4)
C41 N2 C11 C12 1.7(5)
C10 N2 C11 C20 -2.8(5)
C41 N2 C11 C20 -177.8(3)
N2 C11 C12 C13 179.2(4)
C20 C11 C12 C13 -1.3(6)
C11 C12 C13 C18 -0.8(6)
C11 C12 C13 C14 178.1(4)
C18 C13 C14 C15 0.4(7)
C12 C13 C14 C15 -178.5(4)
C13 C14 C15 C16 0.7(7)
C14 C15 C16 C17 -1.4(7)
C15 C16 C17 C18 1.0(6)
C16 C17 C18 C13 0.1(6)
C16 C17 C18 C19 178.3(4)
C12 C13 C18 C17 178.1(4)
C14 C13 C18 C17 -0.8(6)
C12 C13 C18 C19 -0.1(6)
C14 C13 C18 C19 -179.0(4)
C17 C18 C19 C20 -174.9(4)
C13 C18 C19 C20 3.2(6)
C18 C19 C20 N1 174.2(3)
C18 C19 C20 C11 -5.5(6)
C1 N1 C20 C19 172.9(3)
C62 N1 C20 C19 -20.6(5)
C1 N1 C20 C11 -7.4(5)
C62 N1 C20 C11 159.1(3)
C12 C11 C20 C19 4.5(5)
N2 C11 C20 C19 -176.0(3)
C12 C11 C20 N1 -175.2(3)
N2 C11 C20 N1 4.3(5)
C40 N3 C21 C22 162.9(3)
C67 N3 C21 C22 -21.3(5)
C40 N3 C21 C30 -17.2(5)
C67 N3 C21 C30 158.6(3)
N3 C21 C22 C23 173.3(3)
C30 C21 C22 C23 -6.6(5)
C21 C22 C23 C28 3.1(5)
C21 C22 C23 C24 -176.9(3)
C28 C23 C24 C25 -1.5(6)
C22 C23 C24 C25 178.4(4)
C23 C24 C25 C26 0.0(6)
C24 C25 C26 C27 0.8(7)
C25 C26 C27 C28 -0.1(7)
C22 C23 C28 C27 -177.8(3)
C24 C23 C28 C27 2.1(5)
C22 C23 C28 C29 1.6(5)
C24 C23 C28 C29 -178.5(3)
C26 C27 C28 C23 -1.3(6)
C26 C27 C28 C29 179.3(4)
C23 C28 C29 C30 -2.8(6)
C27 C28 C29 C30 176.7(4)
C28 C29 C30 N4 -177.4(3)
C28 C29 C30 C21 -0.6(6)
C31 N4 C30 C29 -170.7(3)
C47 N4 C30 C29 -4.1(5)
C31 N4 C30 C21 12.6(5)
C47 N4 C30 C21 179.2(3)
C22 C21 C30 C29 5.3(5)
N3 C21 C30 C29 -174.6(3)
C22 C21 C30 N4 -177.8(3)
N3 C21 C30 N4 2.3(5)
C30 N4 C31 C32 169.4(3)
C47 N4 C31 C32 2.8(5)
C30 N4 C31 C40 -13.1(5)
C47 N4 C31 C40 -179.7(3)
N4 C31 C32 C33 176.6(4)
C40 C31 C32 C33 -0.9(6)
C31 C32 C33 C38 1.9(6)
C31 C32 C33 C34 -177.8(4)
C38 C33 C34 C35 1.3(6)
C32 C33 C34 C35 -179.0(4)
C33 C34 C35 C36 -0.6(7)
C34 C35 C36 C37 -0.4(7)
C35 C36 C37 C38 0.7(6)
C32 C33 C38 C39 -1.3(5)
C34 C33 C38 C39 178.4(4)
C32 C33 C38 C37 179.3(4)
C34 C33 C38 C37 -1.0(6)
C36 C37 C38 C39 -179.3(4)
C36 C37 C38 C33 0.0(6)
C33 C38 C39 C40 -0.2(6)
C37 C38 C39 C40 179.1(4)
C38 C39 C40 N3 -175.4(3)
C38 C39 C40 C31 1.3(6)
C21 N3 C40 C39 -166.6(3)
C67 N3 C40 C39 17.7(5)
C21 N3 C40 C31 16.7(5)
C67 N3 C40 C31 -159.0(3)
C32 C31 C40 C39 -0.7(5)
N4 C31 C40 C39 -178.3(3)
C32 C31 C40 N3 176.1(3)
N4 C31 C40 N3 -1.5(5)
C10 N2 C41 C42 -89.0(4)
C11 N2 C41 C42 86.2(5)
N2 C41 C42 C43 -173.9(5)
C41 C42 C43 C44 66.6(8)
C42 C43 C44 C45 68.4(12)
C43 C44 C45 C46 163.3(9)
C30 N4 C47 C48 -86.4(4)
C31 N4 C47 C48 80.6(5)
N4 C47 C48 C49 176.8(4)
C47 C48 C49 C50 179.6(4)
C48 C49 C50 C51 177.5(6)
C49 C50 C51 C52 171.2(5)
C80 N7 C53 C54 163.9(4)
C101 N7 C53 C54 -32.1(5)
C80 N7 C53 C61 -15.5(5)
C101 N7 C53 C61 148.5(4)
N7 C53 C54 C55 -178.7(4)
C61 C53 C54 C55 0.6(6)
C53 C54 C55 C56 -179.3(4)
C53 C54 C55 C70 2.5(6)
C70 C55 C56 C57 1.6(7)
C54 C55 C56 C57 -176.5(5)
C55 C56 C57 C58 -1.3(8)
C56 C57 C58 C59 1.0(8)
C57 C58 C59 C70 -1.1(7)
C70 C60 C61 N8 -174.6(4)
C70 C60 C61 C53 1.2(6)
C71 N8 C61 C60 -160.0(4)
C109 N8 C61 C60 17.3(6)
C71 N8 C61 C53 24.3(6)
C109 N8 C61 C53 -158.4(4)
C54 C53 C61 C60 -2.5(6)
N7 C53 C61 C60 176.9(3)
C54 C53 C61 N8 173.5(4)
N7 C53 C61 N8 -7.1(6)
C20 N1 C62 C63 111.2(4)
C1 N1 C62 C63 -82.1(4)
C20 N1 C62 C67 -66.9(4)
C1 N1 C62 C67 99.9(4)
C67 C62 C63 C64 -0.3(5)
N1 C62 C63 C64 -178.3(3)
C62 C63 C64 C65 -1.0(5)
C62 C63 C64 C69 177.1(3)
C63 C64 C65 C66 0.7(5)
C69 C64 C65 C66 -177.5(3)
C63 C64 C65 C68 -179.4(4)
C69 C64 C65 C68 2.4(5)
C64 C65 C66 C67 0.9(5)
C68 C65 C66 C67 -179.0(4)
C65 C66 C67 C62 -2.3(5)
C65 C66 C67 N3 176.1(3)
C63 C62 C67 C66 1.9(5)
N1 C62 C67 C66 180.0(3)
C63 C62 C67 N3 -176.4(3)
N1 C62 C67 N3 1.6(5)
C21 N3 C67 C66 111.3(4)
C40 N3 C67 C66 -72.8(4)
C21 N3 C67 C62 -70.3(4)
C40 N3 C67 C62 105.6(4)
C61 C60 C70 C59 -178.3(4)
C61 C60 C70 C55 1.9(6)
C58 C59 C70 C60 -178.3(4)
C58 C59 C70 C55 1.5(6)
C56 C55 C70 C60 178.1(4)
C54 C55 C70 C60 -3.7(6)
C56 C55 C70 C59 -1.7(6)
C54 C55 C70 C59 176.5(4)
C61 N8 C71 C72 164.6(4)
C109 N8 C71 C72 -12.7(6)
C61 N8 C71 C80 -18.0(6)
C109 N8 C71 C80 164.7(4)
N8 C71 C72 C73 178.0(4)
C80 C71 C72 C73 0.6(6)
C71 C72 C73 C78 3.6(6)
C71 C72 C73 C74 -179.2(4)
C72 C73 C74 C75 -177.3(4)
C78 C73 C74 C75 -0.1(6)
C73 C74 C75 C76 1.1(6)
C74 C75 C76 C77 -0.7(7)
C75 C76 C77 C78 -0.6(7)
C76 C77 C78 C73 1.6(6)
C76 C77 C78 C79 -178.3(4)
C72 C73 C78 C77 176.0(4)
C74 C73 C78 C77 -1.3(6)
C72 C73 C78 C79 -4.1(6)
C74 C73 C78 C79 178.7(3)
C77 C78 C79 C80 -179.9(4)
C73 C78 C79 C80 0.2(6)
C78 C79 C80 N7 -173.1(3)
C78 C79 C80 C71 4.1(6)
C53 N7 C80 C79 -161.2(3)
C101 N7 C80 C79 35.1(5)
C53 N7 C80 C71 21.6(5)
C101 N7 C80 C71 -142.1(4)
C72 C71 C80 C79 -4.5(6)
N8 C71 C80 C79 177.9(3)
C72 C71 C80 N7 172.7(3)
N8 C71 C80 N7 -4.9(5)
C100 N9 C81 C82 -166.9(4)
C106 N9 C81 C82 2.0(5)
C100 N9 C81 C90 15.8(5)
C106 N9 C81 C90 -175.4(3)
N9 C81 C82 C83 -179.9(3)
C90 C81 C82 C83 -2.6(6)
C81 C82 C83 C84 -179.6(4)
C81 C82 C83 C88 -0.5(6)
C88 C83 C84 C85 -0.6(6)
C82 C83 C84 C85 178.5(4)
C83 C84 C85 C86 0.1(7)
C84 C85 C86 C87 0.9(7)
C85 C86 C87 C88 -1.4(7)
C86 C87 C88 C83 0.9(6)
C86 C87 C88 C89 -179.9(4)
C84 C83 C88 C87 0.1(6)
C82 C83 C88 C87 -179.0(4)
C84 C83 C88 C89 -179.2(4)
C82 C83 C88 C89 1.7(5)
C87 C88 C89 C90 -179.0(4)
C83 C88 C89 C90 0.2(6)
C88 C89 C90 N10 174.0(4)
C88 C89 C90 C81 -3.3(6)
C91 N10 C90 C89 163.9(3)
C115 N10 C90 C89 4.1(5)
C91 N10 C90 C81 -18.9(5)
C115 N10 C90 C81 -178.6(3)
C82 C81 C90 C89 4.5(6)
N9 C81 C90 C89 -178.1(3)
C82 C81 C90 N10 -172.9(3)
N9 C81 C90 N10 4.5(5)
C90 N10 C91 C92 -167.3(4)
C115 N10 C91 C92 -7.7(6)
C90 N10 C91 C100 13.1(5)
C115 N10 C91 C100 172.7(4)
N10 C91 C92 C93 179.9(4)
C100 C91 C92 C93 -0.5(6)
C91 C92 C93 C98 -3.3(6)
C91 C92 C93 C94 177.5(4)
C98 C93 C94 C95 -0.3(6)
C92 C93 C94 C95 178.9(4)
C93 C94 C95 C96 -0.4(7)
C94 C95 C96 C97 0.4(7)
C95 C96 C97 C98 0.4(6)
C92 C93 C98 C97 -178.2(4)
C94 C93 C98 C97 1.0(6)
C92 C93 C98 C99 2.9(6)
C94 C93 C98 C99 -177.8(4)
C96 C97 C98 C93 -1.1(6)
C96 C97 C98 C99 177.8(4)
C93 C98 C99 C100 1.2(6)
C97 C98 C99 C100 -177.7(4)
C98 C99 C100 N9 172.4(3)
C98 C99 C100 C91 -5.0(6)
C81 N9 C100 C99 161.0(4)
C106 N9 C100 C99 -8.0(5)
C81 N9 C100 C91 -21.5(5)
C106 N9 C100 C91 169.5(3)
C92 C91 C100 C99 4.6(6)
N10 C91 C100 C99 -175.7(3)
C92 C91 C100 N9 -172.9(3)
N10 C91 C100 N9 6.7(5)
C80 N7 C101 C102 -88.9(4)
C53 N7 C101 C102 106.9(4)
C80 N7 C101 C106 93.3(4)
C53 N7 C101 C106 -70.9(5)
C106 C101 C102 C103 -0.6(5)
N7 C101 C102 C103 -178.4(3)
C101 C102 C103 C104 -0.2(6)
C101 C102 C103 C107 175.7(3)
C102 C103 C104 C105 0.3(6)
C107 C103 C104 C105 -175.6(4)
C102 C103 C104 C108 -179.1(4)
C107 C103 C104 C108 5.0(6)
C103 C104 C105 C106 0.4(6)
C108 C104 C105 C106 179.8(4)
C104 C105 C106 C101 -1.2(6)
C104 C105 C106 N9 178.8(3)
C102 C101 C106 C105 1.2(6)
N7 C101 C106 C105 179.1(3)
C102 C101 C106 N9 -178.8(3)
N7 C101 C106 N9 -0.9(5)
C100 N9 C106 C105 100.6(4)
C81 N9 C106 C105 -68.7(5)
C100 N9 C106 C101 -79.4(4)
C81 N9 C106 C101 111.3(4)
C61 N8 C109 C110 -89.6(5)
C71 N8 C109 C110 87.7(5)
N8 C109 C110 C111 167.7(4)
C109 C110 C111 C112 -79.5(7)
C110 C111 C112 C113 -179.5(6)
C111 C112 C113 C114 172.3(6)
C91 N10 C115 C116 -79.4(5)
C90 N10 C115 C116 80.7(4)
N10 C115 C116 C117 -176.5(4)
C115 C116 C117 C118 173.2(4)
C116 C117 C118 C119 178.7(5)
C117 C118 C119 C120 176.1(6)
C130 C121 C122 C123 -169(20)
C129 C121 C122 C123 84(19)
C126 C121 C122 C123 -142(19)
C123 C121 C122 C129 -84(19)
C130 C121 C122 C129 107(5)
C126 C121 C122 C129 134(3)
C123 C121 C122 C124 154(20)
C130 C121 C122 C124 -15(6)
C129 C121 C122 C124 -122(3)
C126 C121 C122 C124 12(3)
C123 C121 C122 C128 -123(20)
C130 C121 C122 C128 68(6)
C129 C121 C122 C128 -38.5(14)
C126 C121 C122 C128 96(3)
C123 C121 C122 C126 142(19)
C130 C121 C122 C126 -27(4)
C129 C121 C122 C126 -134(3)
C130 C121 C123 C122 21(36)
C129 C121 C123 C122 -79(17)
C126 C121 C123 C122 38(18)
C130 C121 C123 C129 100(21)
C122 C121 C123 C129 79(17)
C126 C121 C123 C129 117(4)
C129 C121 C123 C130 -100(21)
C122 C121 C123 C130 -21(36)
C126 C121 C123 C130 17(19)
C130 C121 C123 C126 -17(19)
C129 C121 C123 C126 -117(4)
C122 C121 C123 C126 -38(18)
C129 C122 C123 C121 85(19)
C124 C122 C123 C121 -28(21)
C128 C122 C123 C121 58(19)
C126 C122 C123 C121 -33(16)
C121 C122 C123 C129 -85(19)
C124 C122 C123 C129 -113(4)
C128 C122 C123 C129 -27(3)
C126 C122 C123 C129 -118(3)
C129 C122 C123 C130 91(8)
C121 C122 C123 C130 7(12)
C124 C122 C123 C130 -21(11)
C128 C122 C123 C130 64(8)
C126 C122 C123 C130 -26(5)
C129 C122 C123 C126 118(3)
C121 C122 C123 C126 33(16)
C124 C122 C123 C126 5(6)
C128 C122 C123 C126 90(3)
C123 C122 C124 C125 27(8)
C129 C122 C124 C125 -32(5)
C121 C122 C124 C125 20(5)
C128 C122 C124 C125 -66(3)
C126 C122 C124 C125 32(3)
C123 C122 C124 C126 -6(7)
C129 C122 C124 C126 -64(3)
C121 C122 C124 C126 -12(3)
C128 C122 C124 C126 -98(2)
C123 C122 C124 C127 88(7)
C129 C122 C124 C127 29(3)
C121 C122 C124 C127 81(3)
C128 C122 C124 C127 -4.5(18)
C126 C122 C124 C127 93.8(19)
C122 C124 C125 C126 -40(3)
C127 C124 C125 C126 -113.7(15)
C126 C124 C125 C131 8(3)
C122 C124 C125 C131 -33(5)
C127 C124 C125 C131 -106(2)
C126 C124 C125 C127 113.7(15)
C122 C124 C125 C127 73(3)
C124 C125 C126 C131 172(3)
C127 C125 C126 C131 104.6(19)
C124 C125 C126 C130 126(3)
C131 C125 C126 C130 -45(2)
C127 C125 C126 C130 59(3)
C131 C125 C126 C124 -172(3)
C127 C125 C126 C124 -67(2)
C124 C125 C126 C121 69(3)
C131 C125 C126 C121 -103(3)
C127 C125 C126 C121 2(3)
C124 C125 C126 C123 47(4)
C131 C125 C126 C123 -125(4)
C127 C125 C126 C123 -20(3)
C124 C125 C126 C122 28(3)
C131 C125 C126 C122 -144(4)
C127 C125 C126 C122 -39(3)
C125 C124 C126 C131 -9(3)
C122 C124 C126 C131 136(4)
C127 C124 C126 C131 48(3)
C122 C124 C126 C125 144(4)
C127 C124 C126 C125 57.1(16)
C125 C124 C126 C130 -94(4)
C122 C124 C126 C130 51(5)
C127 C124 C126 C130 -37(4)
C125 C124 C126 C121 -132(3)
C122 C124 C126 C121 12(3)
C127 C124 C126 C121 -75(2)
C125 C124 C126 C123 -141(3)
C122 C124 C126 C123 3(4)
C127 C124 C126 C123 -84(2)
C125 C124 C126 C122 -144(4)
C127 C124 C126 C122 -87(3)
C123 C121 C126 C131 -156(7)
C130 C121 C126 C131 16(2)
C129 C121 C126 C131 -98(3)
C122 C121 C126 C131 -140(3)
C123 C121 C126 C125 -74(8)
C130 C121 C126 C125 99(3)
C129 C121 C126 C125 -16(4)
C122 C121 C126 C125 -58(3)
C123 C121 C126 C130 -173(8)
C129 C121 C126 C130 -115(3)
C122 C121 C126 C130 -157(3)
C123 C121 C126 C124 -29(8)
C130 C121 C126 C124 144(3)
C129 C121 C126 C124 29(3)
C122 C121 C126 C124 -13(3)
C130 C121 C126 C123 173(8)
C129 C121 C126 C123 58(6)
C122 C121 C126 C123 16(7)
C123 C121 C126 C122 -16(7)
C130 C121 C126 C122 157(3)
C129 C121 C126 C122 42(2)
C121 C123 C126 C131 29(9)
C122 C123 C126 C131 -128(6)
C129 C123 C126 C131 -53(8)
C130 C123 C126 C131 23(4)
C121 C123 C126 C125 119(7)
C122 C123 C126 C125 -37(7)
C129 C123 C126 C125 38(7)
C130 C123 C126 C125 113(3)
C121 C123 C126 C130 6(6)
C122 C123 C126 C130 -151(6)
C129 C123 C126 C130 -76(6)
C121 C123 C126 C124 152(7)
C122 C123 C126 C124 -5(6)
C129 C123 C126 C124 70(6)
C130 C123 C126 C124 146(3)
C122 C123 C126 C121 -157(11)
C129 C123 C126 C121 -82(9)
C130 C123 C126 C121 -6(6)
C121 C123 C126 C122 157(11)
C129 C123 C126 C122 75(6)
C130 C123 C126 C122 151(6)
C124 C125 C127 C128 -62(2)
C126 C125 C127 C128 9(2)
C131 C125 C127 C128 61(2)
C126 C125 C127 C124 71(2)
C131 C125 C127 C124 123(2)
C125 C124 C127 C128 129.2(16)
C126 C124 C127 C128 81.6(19)
C122 C124 C127 C128 6(2)
C126 C124 C127 C125 -47.6(15)
C122 C124 C127 C125 -123(3)
C125 C127 C128 C129 -8(2)
C124 C127 C128 C129 -43.8(19)
C125 C127 C128 C122 30(2)
C124 C127 C128 C122 -5(2)
C123 C122 C128 C129 28(4)
C121 C122 C128 C129 40(2)
C124 C122 C128 C129 141(3)
C126 C122 C128 C129 91(3)
C123 C122 C128 C127 -107(5)
C129 C122 C128 C127 -136(2)
C121 C122 C128 C127 -95(3)
C124 C122 C128 C127 6(2)
C126 C122 C128 C127 -44(3)
C122 C123 C129 C121 140(10)
C130 C123 C129 C121 15(5)
C126 C123 C129 C121 61(5)
C121 C123 C129 C122 -140(10)
C130 C123 C129 C122 -125(6)
C126 C123 C129 C122 -79(6)
C121 C123 C129 C128 -96(8)
C122 C123 C129 C128 44(5)
C130 C123 C129 C128 -81(5)
C126 C123 C129 C128 -35(7)
C130 C121 C129 C123 -153(9)
C122 C121 C129 C123 -31(8)
C126 C121 C129 C123 -83(8)
C123 C121 C129 C122 31(8)
C130 C121 C129 C122 -122(4)
C126 C121 C129 C122 -52(3)
C123 C121 C129 C128 100(7)
C130 C121 C129 C128 -53(4)
C122 C121 C129 C128 69(3)
C126 C121 C129 C128 17(3)
C121 C122 C129 C123 18(4)
C124 C122 C129 C123 96(4)
C128 C122 C129 C123 143(4)
C126 C122 C129 C123 52(3)
C123 C122 C129 C121 -18(4)
C124 C122 C129 C121 78(3)
C128 C122 C129 C121 125.1(17)
C126 C122 C129 C121 34.0(17)
C123 C122 C129 C128 -143(4)
C121 C122 C129 C128 -125.1(17)
C124 C122 C129 C128 -47(3)
C126 C122 C129 C128 -91(2)
C127 C128 C129 C123 25(5)
C122 C128 C129 C123 -32(4)
C127 C128 C129 C121 -7(3)
C122 C128 C129 C121 -64(3)
C127 C128 C129 C122 57(3)
C123 C121 C130 C131 6(23)
C129 C121 C130 C131 91(4)
C122 C121 C130 C131 18(6)
C126 C121 C130 C131 -13(2)
C123 C121 C130 C126 19(22)
C129 C121 C130 C126 104(3)
C122 C121 C130 C126 31(5)
C129 C121 C130 C123 85(21)
C122 C121 C130 C123 12(21)
C126 C121 C130 C123 -19(22)
C131 C126 C130 C121 -163(3)
C125 C126 C130 C121 -116(2)
C124 C126 C130 C121 -56(4)
C123 C126 C130 C121 -3(3)
C122 C126 C130 C121 -17.7(19)
C125 C126 C130 C131 47(3)
C124 C126 C130 C131 107(5)
C121 C126 C130 C131 163(3)
C123 C126 C130 C131 161(3)
C122 C126 C130 C131 146(3)
C131 C126 C130 C123 -161(3)
C125 C126 C130 C123 -114(3)
C124 C126 C130 C123 -54(4)
C121 C126 C130 C123 3(3)
C122 C126 C130 C123 -15(3)
C122 C123 C130 C121 -163(28)
C129 C123 C130 C121 -82(22)
C126 C123 C130 C121 160(23)
C121 C123 C130 C131 -175(22)
C122 C123 C130 C131 22(9)
C129 C123 C130 C131 104(4)
C126 C123 C130 C131 -15(2)
C121 C123 C130 C126 -160(23)
C122 C123 C130 C126 37(8)
C129 C123 C130 C126 118(4)
C130 C126 C131 C125 138.6(15)
C124 C126 C131 C125 7(2)
C121 C126 C131 C125 126(2)
C123 C126 C131 C125 115(4)
C122 C126 C131 C125 73(6)
C125 C126 C131 C130 -138.6(15)
C124 C126 C131 C130 -132(3)
C121 C126 C131 C130 -13(2)
C123 C126 C131 C130 -23(4)
C122 C126 C131 C130 -66(6)
C124 C125 C131 C126 -10(3)
C127 C125 C131 C126 -95(2)
C124 C125 C131 C130 32(4)
C126 C125 C131 C130 42(2)
C127 C125 C131 C130 -52(2)
C121 C130 C131 C126 18(3)
C123 C130 C131 C126 19(3)
C121 C130 C131 C125 -21(3)
C126 C130 C131 C125 -40(2)
C123 C130 C131 C125 -21(3)
